data_7201422
loop_
_publ_author_name
'Zhou, Jie'
'Yan, Shaohua'
'Yuan, Daqiang'
'Zheng, Xiangjun'
'Li, Licun'
'Jin, Linpei'

_publ_section_title
;
 Structural diversity of lanthanide coordination polymers with
 2,2&#x2032;-biquinoline-4,4&#x2032;-dicarboxylate
;
_journal_issue 12
_journal_name_full CrystEngComm
_journal_page_first 2640
_journal_paper_doi 10.1039/b911100j
_journal_volume 11
_journal_year 2009
_chemical_formula_moiety 'C80 H52 Gd4 N8 O24, 4(H2 O)'
_chemical_formula_sum 'C80 H60 Gd4 N8 O28'
_chemical_formula_weight 2210.36
_chemical_name_systematic
;
?
;
_space_group_IT_number 14
_symmetry_cell_setting monoclinic
_symmetry_space_group_name_Hall '-P 2ybc'
_symmetry_space_group_name_H-M 'P 1 21/c 1'
_atom_sites_solution_hydrogens geom
_atom_sites_solution_primary direct
_atom_sites_solution_secondary difmap
_audit_creation_method SHELXL-97
_cell_angle_alpha 90.00
_cell_angle_beta 124.02(2)
_cell_angle_gamma 90.00
_cell_formula_units_Z 4
_cell_length_a 18.235(4)
_cell_length_b 17.420(3)
_cell_length_c 28.420(9)
_cell_measurement_temperature 173(2)
_cell_volume 7483(4)
_computing_structure_refinement 'SHELXL-97 (Sheldrick, 2008)'
_computing_structure_solution 'SHELXS-97 (Sheldrick, 2008)'
_diffrn_ambient_temperature 173(2)
_diffrn_measured_fraction_theta_full 0.995
_diffrn_measured_fraction_theta_max 0.995
_diffrn_radiation_monochromator graphite
_diffrn_radiation_source 'fine-focus sealed tube'
_diffrn_radiation_type MoK\a
_diffrn_radiation_wavelength 0.71073
_diffrn_reflns_av_R_equivalents 0.0792
_diffrn_reflns_av_sigmaI/netI 0.0832
_diffrn_reflns_limit_h_max 24
_diffrn_reflns_limit_h_min -22
_diffrn_reflns_limit_k_max 22
_diffrn_reflns_limit_k_min -20
_diffrn_reflns_limit_l_max 37
_diffrn_reflns_limit_l_min -37
_diffrn_reflns_number 57517
_diffrn_reflns_theta_full 27.89
_diffrn_reflns_theta_max 27.89
_diffrn_reflns_theta_min 1.45
_exptl_absorpt_coefficient_mu 3.594
_exptl_absorpt_correction_T_max 0.8133
_exptl_absorpt_correction_T_min 0.6723
_exptl_absorpt_correction_type multi-scan
_exptl_absorpt_process_details sadabs
_exptl_crystal_colour colorless
_exptl_crystal_density_diffrn 1.962
_exptl_crystal_density_method 'not measured'
_exptl_crystal_description prism
_exptl_crystal_F_000 4304
_exptl_crystal_size_max 0.12
_exptl_crystal_size_mid 0.10
_exptl_crystal_size_min 0.06
_refine_diff_density_max 2.413
_refine_diff_density_min -1.184
_refine_diff_density_rms 0.238
_refine_ls_extinction_method none
_refine_ls_goodness_of_fit_ref 1.192
_refine_ls_hydrogen_treatment constr
_refine_ls_matrix_type full
_refine_ls_number_parameters 1081
_refine_ls_number_reflns 17786
_refine_ls_number_restraints 18
_refine_ls_restrained_S_all 1.192
_refine_ls_R_factor_all 0.0908
_refine_ls_R_factor_gt 0.0740
_refine_ls_shift/su_max 0.001
_refine_ls_shift/su_mean 0.000
_refine_ls_structure_factor_coef Fsqd
_refine_ls_weighting_details 'calc w=1/[\s^2^(Fo^2^)+(0.0127P)^2^+76.8260P] where P=(Fo^2^+2Fc^2^)/3'
_refine_ls_weighting_scheme calc
_refine_ls_wR_factor_gt 0.1232
_refine_ls_wR_factor_ref 0.1318
_reflns_number_gt 14753
_reflns_number_total 17786
_reflns_threshold_expression >2sigma(I)
_cod_data_source_file b911100j.txt
_cod_data_source_block Gd
_cod_original_sg_symbol_H-M 'P 21/c'
_cod_database_code 7201422

loop_
_symmetry_equiv_pos_as_xyz
'x, y, z'
'-x, y+1/2, -z+1/2'
'-x, -y, -z'
'x, -y-1/2, z-1/2'

loop_
_atom_site_label
_atom_site_type_symbol
_atom_site_fract_x
_atom_site_fract_y
_atom_site_fract_z
_atom_site_U_iso_or_equiv
_atom_site_adp_type
_atom_site_occupancy
_atom_site_symmetry_multiplicity
_atom_site_calc_flag
_atom_site_refinement_flags
_atom_site_disorder_assembly
_atom_site_disorder_group
Gd1 Gd 0.41869(3) 0.70039(2) 0.760547(15) 0.01022(9) Uani 1 1 d . . .
Gd2 Gd -0.37381(3) 0.80020(2) 0.262124(15) 0.00984(9) Uani 1 1 d . . .
Gd3 Gd -0.40404(3) 0.64264(2) 0.343452(16) 0.01038(9) Uani 1 1 d . . .
Gd4 Gd 0.45091(3) 0.85712(2) 0.678994(16) 0.01087(9) Uani 1 1 d . . .
O1 O 0.3202(4) 0.6102(3) 0.6839(2) 0.0176(13) Uani 1 1 d . . .
O2 O 0.2893(4) 0.6277(3) 0.7483(2) 0.0159(12) Uani 1 1 d . . .
O3 O -0.2529(4) 0.6931(3) 0.3965(2) 0.0196(13) Uani 1 1 d . . .
O4 O -0.2413(4) 0.7325(3) 0.3263(2) 0.0201(13) Uani 1 1 d . . .
O5 O 0.4119(4) 0.7463(3) 0.8343(2) 0.0171(13) Uani 1 1 d . . .
O6 O 0.5228(4) 0.8272(3) 0.8886(2) 0.0176(13) Uani 1 1 d . . .
O7 O 0.4811(4) 1.0258(3) 1.1830(2) 0.0171(13) Uani 1 1 d . . .
O8 O 0.5595(4) 0.9208(3) 1.2243(2) 0.0160(12) Uani 1 1 d . . .
O9 O 0.6301(4) 0.7644(3) 1.1844(2) 0.0174(13) Uani 1 1 d . . .
O10 O 0.5086(4) 0.6925(3) 1.1295(2) 0.0176(13) Uani 1 1 d . . .
O11 O 0.4836(4) 0.5854(3) 0.8081(2) 0.0116(11) Uani 1 1 d . . .
O12 O 0.4586(4) 0.4606(3) 0.8082(2) 0.0157(12) Uani 1 1 d . . .
O13 O 0.3000(4) 0.8199(3) 0.6324(2) 0.0160(12) Uani 1 1 d . . .
O14 O 0.2862(4) 0.7695(4) 0.6993(2) 0.0202(13) Uani 1 1 d . . .
O15 O -0.2478(4) 0.8770(3) 0.2785(2) 0.0165(13) Uani 1 1 d . . .
O16 O -0.2799(4) 0.8858(3) 0.3430(2) 0.0155(12) Uani 1 1 d . . .
O17 O 0.4526(4) 0.8352(3) 0.7619(2) 0.0116(11) Uani 1 1 d . . .
H17A H 0.4147 0.8633 0.7622 0.014 Uiso 1 1 d R . .
O18 O 0.5748(4) 0.7223(3) 0.8210(2) 0.0139(12) Uani 1 1 d . . .
H18 H 0.6001 0.6940 0.8504 0.017 Uiso 1 1 d R . .
O19 O -0.4043(4) 0.6648(3) 0.2608(2) 0.0107(11) Uani 1 1 d . . .
H19 H -0.3661 0.6372 0.2605 0.013 Uiso 1 1 d R . .
O20 O 0.4682(3) 0.7225(3) 0.7012(2) 0.0107(11) Uani 1 1 d U . .
H20 H 0.4425 0.6942 0.6718 0.013 Uiso 1 1 d R . .
O21 O -0.3319(4) 0.5830(4) 0.4379(2) 0.0226(14) Uani 1 1 d . . .
H21A H -0.2818 0.5992 0.4652 0.027 Uiso 1 1 d R . .
H21B H -0.3570 0.5461 0.4433 0.027 Uiso 1 1 d R . .
O22 O -0.3005(4) 0.5425(3) 0.3524(2) 0.0186(13) Uani 1 1 d . . .
H22A H -0.2701 0.5500 0.3385 0.022 Uiso 1 1 d R . .
H22B H -0.2952 0.5006 0.3694 0.022 Uiso 1 1 d R . .
O23 O 0.3722(4) 0.9688(3) 0.6824(3) 0.0238(15) Uani 1 1 d . . .
H23A H 0.3462 0.9657 0.6995 0.029 Uiso 1 1 d R . .
H23B H 0.3711 1.0106 0.6666 0.029 Uiso 1 1 d R . .
O24 O 0.3706(4) 0.9089(4) 0.5821(2) 0.0260(15) Uani 1 1 d . . .
H24A H 0.3207 0.8901 0.5565 0.031 Uiso 1 1 d R . .
H24B H 0.3926 0.9456 0.5741 0.031 Uiso 1 1 d R . .
N1 N -0.0087(5) 0.5714(4) 0.5655(3) 0.0198(16) Uani 1 1 d . . .
N2 N 0.0664(5) 0.6376(4) 0.4820(3) 0.0156(15) Uani 1 1 d . . .
N3 N 0.3907(5) 0.8124(4) 1.0013(3) 0.0135(14) Uani 1 1 d . . .
N4 N 0.5720(5) 0.9439(4) 1.0522(3) 0.0135(14) Uani 1 1 d . . .
N5 N 0.6146(5) 0.6995(4) 1.0027(3) 0.0146(15) Uani 1 1 d . . .
N6 N 0.4375(5) 0.5693(4) 0.9655(3) 0.0138(14) Uani 1 1 d . . .
N7 N -0.0260(5) 0.8467(4) 0.5395(3) 0.0210(17) Uani 1 1 d . . .
N8 N 0.0479(5) 0.9360(4) 0.4607(3) 0.0174(15) Uani 1 1 d . . .
C1 C 0.2676(6) 0.6099(5) 0.6993(4) 0.0204(19) Uani 1 1 d . . .
C2 C 0.1719(6) 0.5924(4) 0.6545(4) 0.0162(17) Uani 1 1 d . . .
C3 C 0.1097(6) 0.5603(5) 0.6659(3) 0.0180(18) Uani 1 1 d . . .
C4 C 0.1349(6) 0.5388(5) 0.7205(4) 0.0208(19) Uani 1 1 d . . .
H4 H 0.1943 0.5458 0.7520 0.025 Uiso 1 1 calc R . .
C5 C 0.0734(6) 0.5078(6) 0.7283(4) 0.033(3) Uani 1 1 d . . .
H5 H 0.0898 0.4951 0.7655 0.040 Uiso 1 1 calc R . .
C6 C -0.0147(7) 0.4943(6) 0.6814(4) 0.034(3) Uani 1 1 d . . .
H6 H -0.0564 0.4714 0.6871 0.041 Uiso 1 1 calc R . .
C7 C -0.0392(6) 0.5143(5) 0.6283(4) 0.0212(19) Uani 1 1 d . . .
H7 H -0.0980 0.5050 0.5968 0.025 Uiso 1 1 calc R . .
C8 C 0.0224(6) 0.5488(5) 0.6197(4) 0.0191(19) Uani 1 1 d . . .
C9 C 0.0485(6) 0.6032(4) 0.5566(3) 0.0131(17) Uani 1 1 d . . .
C10 C 0.1385(6) 0.6127(5) 0.5996(3) 0.0139(17) Uani 1 1 d . . .
H10 H 0.1770 0.6337 0.5903 0.017 Uiso 1 1 calc R . .
C11 C 0.0123(6) 0.6322(4) 0.4984(3) 0.0137(17) Uani 1 1 d . . .
C12 C -0.0768(6) 0.6553(5) 0.4637(4) 0.0202(19) Uani 1 1 d . . .
H12 H -0.1133 0.6515 0.4777 0.024 Uiso 1 1 calc R . .
C13 C -0.1121(6) 0.6834(5) 0.4098(3) 0.0159(17) Uani 1 1 d . . .
C14 C -0.0557(6) 0.6910(5) 0.3906(3) 0.0176(18) Uani 1 1 d . . .
C15 C -0.0783(7) 0.7214(6) 0.3370(4) 0.029(2) Uani 1 1 d . . .
H15 H -0.1371 0.7385 0.3105 0.034 Uiso 1 1 calc R . .
C16 C -0.0187(7) 0.7266(6) 0.3229(4) 0.030(2) Uani 1 1 d . . .
H16 H -0.0363 0.7463 0.2869 0.036 Uiso 1 1 calc R . .
C17 C 0.0694(6) 0.7027(5) 0.3618(4) 0.023(2) Uani 1 1 d . . .
H17 H 0.1109 0.7065 0.3517 0.027 Uiso 1 1 calc R . .
C18 C 0.0961(6) 0.6738(5) 0.4142(4) 0.022(2) Uani 1 1 d . . .
H18A H 0.1558 0.6586 0.4404 0.026 Uiso 1 1 calc R . .
C19 C 0.0345(6) 0.6669(5) 0.4288(3) 0.0148(17) Uani 1 1 d . . .
C20 C -0.2085(6) 0.7044(4) 0.3749(3) 0.0153(17) Uani 1 1 d . . .
C21 C 0.4560(6) 0.7893(5) 0.8766(3) 0.0159(17) Uani 1 1 d . . .
C22 C 0.4254(6) 0.7965(5) 0.9163(3) 0.0138(17) Uani 1 1 d . . .
C23 C 0.3552(5) 0.7528(4) 0.9124(3) 0.0109(16) Uani 1 1 d . . .
C24 C 0.2984(6) 0.7010(4) 0.8680(3) 0.0152(17) Uani 1 1 d . . .
H24 H 0.3030 0.6960 0.8364 0.018 Uiso 1 1 calc R . .
C25 C 0.2381(6) 0.6590(5) 0.8699(4) 0.0164(17) Uani 1 1 d . . .
H25 H 0.2008 0.6250 0.8395 0.020 Uiso 1 1 calc R . .
C26 C 0.2287(6) 0.6641(5) 0.9157(4) 0.0192(18) Uani 1 1 d . . .
H26 H 0.1869 0.6330 0.9167 0.023 Uiso 1 1 calc R . .
C27 C 0.2808(6) 0.7146(5) 0.9588(4) 0.0176(18) Uani 1 1 d . . .
H27 H 0.2749 0.7186 0.9899 0.021 Uiso 1 1 calc R . .
C28 C 0.3441(6) 0.7616(5) 0.9575(3) 0.0152(17) Uani 1 1 d . . .
C29 C 0.4529(5) 0.8537(4) 1.0023(3) 0.0120(16) Uani 1 1 d . . .
C30 C 0.4723(6) 0.8465(5) 0.9611(3) 0.0156(17) Uani 1 1 d . . .
H30 H 0.5183 0.8764 0.9642 0.019 Uiso 1 1 calc R . .
C31 C 0.5073(6) 0.9077(5) 1.0511(3) 0.0139(17) Uani 1 1 d . . .
C32 C 0.4883(5) 0.9159(4) 1.0935(3) 0.0100(15) Uani 1 1 d . . .
H32 H 0.4394 0.8906 1.0901 0.012 Uiso 1 1 calc R . .
C33 C 0.5437(6) 0.9619(4) 1.1393(3) 0.0150(17) Uani 1 1 d . . .
C34 C 0.6127(6) 1.0017(5) 1.1428(4) 0.0168(18) Uani 1 1 d . . .
C35 C 0.6729(6) 1.0512(5) 1.1884(4) 0.0189(18) Uani 1 1 d U . .
H35 H 0.6688 1.0576 1.2200 0.023 Uiso 1 1 calc R . .
C36 C 0.7371(6) 1.0895(5) 1.1862(4) 0.021(2) Uani 1 1 d . . .
H36 H 0.7754 1.1242 1.2158 0.026 Uiso 1 1 calc R . .
C37 C 0.7473(6) 1.0785(5) 1.1415(4) 0.0205(19) Uani 1 1 d . . .
H37 H 0.7922 1.1056 1.1412 0.025 Uiso 1 1 calc R . .
C38 C 0.6933(6) 1.0294(5) 1.0981(4) 0.0200(19) Uani 1 1 d . . .
H38 H 0.7022 1.0210 1.0687 0.024 Uiso 1 1 calc R . .
C39 C 0.6246(6) 0.9911(5) 1.0970(4) 0.0185(18) Uani 1 1 d . . .
C40 C 0.5248(6) 0.9712(5) 1.1849(4) 0.0165(17) Uani 1 1 d . . .
C41 C 0.5776(6) 0.7261(5) 1.1399(3) 0.0159(18) Uani 1 1 d . . .
C42 C 0.5945(6) 0.7225(4) 1.0933(3) 0.0116(16) Uani 1 1 d . . .
C43 C 0.6622(5) 0.7636(4) 1.0931(3) 0.0107(16) Uani 1 1 d . . .
C44 C 0.7236(6) 0.8153(5) 1.1361(4) 0.0192(19) Uani 1 1 d . . .
H44 H 0.7228 0.8228 1.1689 0.023 Uiso 1 1 calc R . .
C45 C 0.7838(6) 0.8542(5) 1.1307(4) 0.021(2) Uani 1 1 d . . .
H45 H 0.8247 0.8884 1.1597 0.026 Uiso 1 1 calc R . .
C46 C 0.7843(6) 0.8433(5) 1.0822(4) 0.0203(19) Uani 1 1 d . . .
H46 H 0.8252 0.8716 1.0783 0.024 Uiso 1 1 calc R . .
C47 C 0.7287(6) 0.7939(5) 1.0406(4) 0.0188(18) Uani 1 1 d . . .
H47 H 0.7310 0.7881 1.0082 0.023 Uiso 1 1 calc R . .
C48 C 0.6669(6) 0.7506(5) 1.0451(3) 0.0130(16) Uani 1 1 d . . .
C49 C 0.5539(6) 0.6615(4) 1.0055(3) 0.0127(16) Uani 1 1 d . . .
C50 C 0.5420(6) 0.6739(5) 1.0496(3) 0.0153(17) Uani 1 1 d . . .
H50 H 0.4958 0.6475 1.0488 0.018 Uiso 1 1 calc R . .
C51 C 0.4959(6) 0.6054(4) 0.9597(3) 0.0112(16) Uani 1 1 d . . .
C52 C 0.5031(6) 0.5933(5) 0.9132(3) 0.0153(17) Uani 1 1 d . . .
H52 H 0.5458 0.6209 0.9107 0.018 Uiso 1 1 calc R . .
C53 C 0.4488(5) 0.5424(4) 0.8721(3) 0.0131(16) Uani 1 1 d . . .
C54 C 0.3841(6) 0.5013(4) 0.8758(3) 0.0141(17) Uani 1 1 d . . .
C55 C 0.3224(6) 0.4486(5) 0.8350(3) 0.0162(17) Uani 1 1 d . . .
H55 H 0.3219 0.4381 0.8020 0.019 Uiso 1 1 calc R . .
C56 C 0.2628(6) 0.4125(5) 0.8430(4) 0.0180(18) Uani 1 1 d . . .
H56 H 0.2215 0.3772 0.8153 0.022 Uiso 1 1 calc R . .
C57 C 0.2623(6) 0.4270(5) 0.8916(4) 0.0175(18) Uani 1 1 d . . .
H57 H 0.2218 0.4007 0.8969 0.021 Uiso 1 1 calc R . .
C58 C 0.3200(6) 0.4790(5) 0.9312(4) 0.0197(19) Uani 1 1 d . . .
H58 H 0.3188 0.4892 0.9636 0.024 Uiso 1 1 calc R . .
C59 C 0.3822(5) 0.5182(4) 0.9242(3) 0.0123(16) Uani 1 1 d . . .
C60 C 0.4639(6) 0.5281(5) 0.8255(3) 0.0149(17) Uani 1 1 d . . .
C61 C 0.2556(6) 0.8019(5) 0.6531(3) 0.0155(17) Uani 1 1 d . . .
C62 C 0.1559(5) 0.8198(4) 0.6164(3) 0.0135(17) Uani 1 1 d . . .
C63 C 0.0971(5) 0.8015(5) 0.6333(3) 0.0153(17) Uani 1 1 d . . .
C64 C 0.1207(7) 0.7681(5) 0.6852(3) 0.023(2) Uani 1 1 d . . .
H64 H 0.1810 0.7564 0.7130 0.027 Uiso 1 1 calc R . .
C65 C 0.0579(7) 0.7525(6) 0.6959(4) 0.025(2) Uani 1 1 d . . .
H65 H 0.0757 0.7332 0.7321 0.030 Uiso 1 1 calc R . .
C66 C -0.0331(6) 0.7646(6) 0.6542(4) 0.024(2) Uani 1 1 d . . .
H66 H -0.0763 0.7514 0.6616 0.029 Uiso 1 1 calc R . .
C67 C -0.0578(6) 0.7957(6) 0.6031(4) 0.025(2) Uani 1 1 d . . .
H67 H -0.1188 0.8048 0.5752 0.030 Uiso 1 1 calc R . .
C68 C 0.0051(6) 0.8146(5) 0.5911(4) 0.0180(18) Uani 1 1 d . . .
C69 C 0.0306(6) 0.8659(5) 0.5269(3) 0.0143(17) Uani 1 1 d . . .
C70 C 0.1239(6) 0.8523(4) 0.5648(3) 0.0141(17) Uani 1 1 d . . .
H70 H 0.1629 0.8658 0.5540 0.017 Uiso 1 1 calc R . .
C71 C -0.0065(6) 0.8998(5) 0.4696(3) 0.0143(17) Uani 1 1 d . . .
C72 C -0.0976(6) 0.8882(5) 0.4269(3) 0.0141(17) Uani 1 1 d . . .
H72 H -0.1343 0.8627 0.4359 0.017 Uiso 1 1 calc R . .
C73 C -0.1327(5) 0.9137(5) 0.3726(3) 0.0123(16) Uani 1 1 d . . .
C74 C -0.0745(5) 0.9545(5) 0.3615(3) 0.0136(16) Uani 1 1 d U . .
C75 C -0.1056(6) 0.9860(5) 0.3074(4) 0.0205(19) Uani 1 1 d . . .
H75 H -0.1657 0.9800 0.2768 0.025 Uiso 1 1 calc R . .
C76 C -0.0474(7) 1.0254(6) 0.2998(4) 0.030(2) Uani 1 1 d . . .
H76 H -0.0680 1.0472 0.2638 0.036 Uiso 1 1 calc R . .
C77 C 0.0420(7) 1.0340(6) 0.3447(4) 0.029(2) Uani 1 1 d . . .
H77 H 0.0817 1.0608 0.3389 0.035 Uiso 1 1 calc R . .
C78 C 0.0716(6) 1.0034(5) 0.3971(4) 0.023(2) Uani 1 1 d . . .
H78 H 0.1321 1.0091 0.4273 0.027 Uiso 1 1 calc R . .
C79 C 0.0145(5) 0.9641(5) 0.4069(3) 0.0139(17) Uani 1 1 d . . .
C80 C -0.2268(6) 0.8927(5) 0.3278(3) 0.0149(17) Uani 1 1 d . . .
O25 O 0.3301(8) 0.6868(6) 0.5804(4) 0.079(3) Uani 1 1 d . . .
H25A H 0.2892 0.7198 0.5693 0.094 Uiso 1 1 d R . .
H25B H 0.3260 0.6494 0.5981 0.094 Uiso 1 1 d R . .
O26 O 0.7637(5) 0.9964(4) 0.4525(3) 0.0377(19) Uani 1 1 d . . .
H26A H 0.7517 0.9633 0.4271 0.045 Uiso 1 1 d R . .
H26B H 0.8183 1.0080 0.4713 0.045 Uiso 1 1 d R . .
O27 O 0.6998(5) 0.8401(4) 0.4404(3) 0.0270(15) Uani 1 1 d . . .
H27A H 0.7083 0.8752 0.4637 0.032 Uiso 1 1 d R . .
H27B H 0.7387 0.8049 0.4556 0.032 Uiso 1 1 d R . .
O28 O 0.8218(4) 0.9960(4) 0.9768(3) 0.0250(15) Uani 1 1 d . . .
H28A H 0.8661 0.9757 0.9791 0.030 Uiso 1 1 d R . .
H28B H 0.8378 1.0149 1.0087 0.030 Uiso 1 1 d R . .

loop_
_atom_site_aniso_label
_atom_site_aniso_U_11
_atom_site_aniso_U_22
_atom_site_aniso_U_33
_atom_site_aniso_U_23
_atom_site_aniso_U_13
_atom_site_aniso_U_12
Gd1 0.0101(2) 0.01102(18) 0.00914(18) 0.00009(14) 0.00516(16) -0.00043(15)
Gd2 0.0098(2) 0.01008(18) 0.00919(18) 0.00041(14) 0.00508(16) 0.00014(15)
Gd3 0.0111(2) 0.01011(18) 0.00945(18) 0.00032(14) 0.00545(16) 0.00022(15)
Gd4 0.0115(2) 0.01155(19) 0.00946(18) 0.00108(14) 0.00581(16) 0.00104(15)
O1 0.016(3) 0.025(3) 0.013(3) -0.005(2) 0.009(3) -0.005(3)
O2 0.015(3) 0.013(3) 0.014(3) 0.001(2) 0.004(3) -0.001(2)
O3 0.016(3) 0.019(3) 0.014(3) 0.002(2) 0.002(3) 0.002(3)
O4 0.019(3) 0.017(3) 0.018(3) 0.004(2) 0.008(3) 0.000(3)
O5 0.019(3) 0.020(3) 0.013(3) -0.002(2) 0.009(3) -0.002(3)
O6 0.022(3) 0.023(3) 0.014(3) -0.002(2) 0.014(3) -0.001(3)
O7 0.027(4) 0.007(3) 0.016(3) 0.001(2) 0.011(3) 0.005(2)
O8 0.018(3) 0.016(3) 0.017(3) 0.006(2) 0.012(3) 0.007(2)
O9 0.016(3) 0.022(3) 0.010(3) -0.004(2) 0.006(3) -0.010(3)
O10 0.024(4) 0.019(3) 0.014(3) -0.002(2) 0.014(3) -0.004(3)
O11 0.007(3) 0.013(3) 0.011(3) 0.002(2) 0.002(2) -0.004(2)
O12 0.013(3) 0.018(3) 0.016(3) 0.000(2) 0.008(3) 0.001(2)
O13 0.009(3) 0.024(3) 0.013(3) 0.002(2) 0.005(2) 0.003(2)
O14 0.010(3) 0.032(4) 0.019(3) 0.009(3) 0.009(3) 0.004(3)
O15 0.013(3) 0.024(3) 0.013(3) -0.001(2) 0.008(3) 0.000(3)
O16 0.009(3) 0.019(3) 0.023(3) 0.001(2) 0.012(3) -0.003(2)
O17 0.004(3) 0.015(3) 0.009(3) 0.001(2) -0.001(2) 0.002(2)
O18 0.019(3) 0.015(3) 0.012(3) 0.006(2) 0.012(3) 0.006(2)
O19 0.008(3) 0.012(3) 0.010(3) 0.003(2) 0.004(2) 0.001(2)
O20 0.004(2) 0.014(2) 0.013(2) -0.008(2) 0.004(2) -0.0001(19)
O21 0.021(4) 0.025(3) 0.016(3) 0.004(3) 0.006(3) 0.003(3)
O22 0.018(3) 0.017(3) 0.027(3) 0.001(3) 0.016(3) 0.005(3)
O23 0.031(4) 0.021(3) 0.031(4) 0.010(3) 0.024(3) 0.007(3)
O24 0.024(4) 0.038(4) 0.014(3) 0.006(3) 0.010(3) -0.002(3)
N1 0.015(4) 0.021(4) 0.024(4) 0.007(3) 0.011(3) 0.010(3)
N2 0.009(4) 0.020(4) 0.014(3) -0.003(3) 0.004(3) -0.003(3)
N3 0.012(4) 0.017(4) 0.012(3) 0.003(3) 0.008(3) 0.003(3)
N4 0.007(3) 0.018(4) 0.017(3) 0.001(3) 0.008(3) 0.000(3)
N5 0.017(4) 0.010(3) 0.014(3) 0.002(3) 0.007(3) 0.005(3)
N6 0.014(4) 0.008(3) 0.013(3) 0.000(3) 0.004(3) -0.001(3)
N7 0.023(4) 0.020(4) 0.017(4) 0.004(3) 0.009(3) -0.002(3)
N8 0.011(4) 0.023(4) 0.014(3) 0.000(3) 0.004(3) 0.000(3)
C1 0.020(5) 0.015(4) 0.016(4) -0.005(3) 0.005(4) -0.008(4)
C2 0.015(5) 0.009(4) 0.024(4) -0.003(3) 0.011(4) -0.002(3)
C3 0.010(4) 0.016(4) 0.015(4) 0.001(3) -0.001(4) 0.001(3)
C4 0.012(4) 0.033(5) 0.015(4) 0.007(4) 0.007(4) -0.003(4)
C5 0.011(5) 0.053(7) 0.022(5) 0.013(5) 0.001(4) -0.004(5)
C6 0.023(6) 0.044(6) 0.029(5) 0.007(5) 0.011(5) -0.016(5)
C7 0.008(4) 0.033(5) 0.022(4) -0.004(4) 0.008(4) -0.001(4)
C8 0.022(5) 0.012(4) 0.018(4) -0.005(3) 0.007(4) -0.004(4)
C9 0.016(4) 0.010(4) 0.007(3) -0.003(3) 0.003(3) 0.001(3)
C10 0.012(4) 0.017(4) 0.012(4) -0.004(3) 0.006(3) -0.005(3)
C11 0.010(4) 0.008(4) 0.016(4) -0.004(3) 0.003(3) -0.003(3)
C12 0.015(5) 0.014(4) 0.023(4) 0.001(4) 0.006(4) -0.001(4)
C13 0.020(5) 0.012(4) 0.018(4) 0.005(3) 0.012(4) 0.001(3)
C14 0.013(4) 0.024(5) 0.013(4) 0.009(3) 0.006(4) 0.004(4)
C15 0.019(5) 0.036(6) 0.024(5) 0.009(4) 0.008(4) 0.006(4)
C16 0.025(6) 0.041(6) 0.026(5) 0.013(4) 0.015(5) 0.012(5)
C17 0.023(5) 0.025(5) 0.035(5) 0.003(4) 0.026(5) 0.003(4)
C18 0.020(5) 0.025(5) 0.023(4) 0.010(4) 0.013(4) 0.010(4)
C19 0.010(4) 0.016(4) 0.018(4) 0.001(3) 0.007(4) 0.001(3)
C20 0.014(4) 0.005(4) 0.016(4) -0.002(3) 0.001(4) -0.006(3)
C21 0.015(5) 0.015(4) 0.016(4) 0.001(3) 0.007(4) 0.006(3)
C22 0.022(5) 0.011(4) 0.016(4) 0.003(3) 0.016(4) 0.002(3)
C23 0.013(4) 0.009(4) 0.013(4) -0.002(3) 0.009(3) 0.000(3)
C24 0.021(5) 0.011(4) 0.020(4) -0.004(3) 0.015(4) -0.002(3)
C25 0.013(4) 0.019(4) 0.017(4) -0.002(3) 0.008(4) -0.004(3)
C26 0.015(5) 0.017(4) 0.029(5) 0.001(4) 0.014(4) -0.002(4)
C27 0.025(5) 0.012(4) 0.019(4) 0.001(3) 0.014(4) 0.000(4)
C28 0.012(4) 0.021(4) 0.012(4) -0.004(3) 0.006(3) 0.000(3)
C29 0.010(4) 0.013(4) 0.013(4) 0.003(3) 0.006(3) 0.004(3)
C30 0.015(4) 0.011(4) 0.022(4) -0.001(3) 0.010(4) -0.002(3)
C31 0.015(4) 0.020(4) 0.015(4) 0.003(3) 0.013(4) 0.002(3)
C32 0.006(4) 0.013(4) 0.014(4) 0.007(3) 0.008(3) 0.006(3)
C33 0.020(5) 0.005(4) 0.015(4) 0.002(3) 0.007(4) 0.004(3)
C34 0.016(5) 0.011(4) 0.021(4) 0.005(3) 0.009(4) 0.007(3)
C35 0.021(4) 0.012(3) 0.019(3) 0.001(3) 0.008(3) 0.008(3)
C36 0.016(5) 0.018(4) 0.015(4) 0.001(3) 0.000(4) -0.007(4)
C37 0.019(5) 0.012(4) 0.031(5) 0.007(4) 0.015(4) -0.002(4)
C38 0.020(5) 0.021(5) 0.024(4) -0.001(4) 0.014(4) 0.006(4)
C39 0.014(4) 0.022(4) 0.017(4) -0.001(4) 0.008(4) 0.009(4)
C40 0.011(4) 0.013(4) 0.023(4) -0.003(3) 0.008(4) -0.002(3)
C41 0.022(5) 0.013(4) 0.013(4) 0.001(3) 0.010(4) 0.003(3)
C42 0.016(4) 0.010(4) 0.009(3) -0.005(3) 0.007(3) -0.005(3)
C43 0.011(4) 0.005(3) 0.012(4) 0.001(3) 0.004(3) 0.002(3)
C44 0.023(5) 0.017(4) 0.017(4) -0.004(3) 0.011(4) 0.001(4)
C45 0.021(5) 0.014(4) 0.023(4) -0.004(4) 0.009(4) -0.010(4)
C46 0.014(4) 0.023(5) 0.026(5) 0.009(4) 0.011(4) 0.004(4)
C47 0.020(5) 0.015(4) 0.021(4) 0.003(3) 0.011(4) -0.001(4)
C48 0.016(4) 0.013(4) 0.021(4) 0.000(3) 0.017(4) 0.000(3)
C49 0.015(4) 0.013(4) 0.005(3) 0.002(3) 0.003(3) 0.004(3)
C50 0.014(4) 0.018(4) 0.015(4) 0.007(3) 0.010(4) 0.003(3)
C51 0.016(4) 0.007(3) 0.015(4) -0.001(3) 0.012(4) 0.001(3)
C52 0.018(5) 0.019(4) 0.011(4) 0.003(3) 0.009(4) 0.000(3)
C53 0.011(4) 0.006(3) 0.017(4) 0.003(3) 0.005(3) 0.006(3)
C54 0.015(4) 0.006(4) 0.015(4) 0.001(3) 0.004(3) 0.004(3)
C55 0.014(4) 0.014(4) 0.017(4) 0.003(3) 0.006(4) 0.006(3)
C56 0.006(4) 0.018(4) 0.025(4) 0.002(4) 0.006(4) 0.000(3)
C57 0.011(4) 0.017(4) 0.023(4) 0.005(3) 0.008(4) 0.002(3)
C58 0.021(5) 0.016(4) 0.025(5) 0.007(4) 0.015(4) 0.005(4)
C59 0.010(4) 0.012(4) 0.012(4) -0.002(3) 0.005(3) 0.003(3)
C60 0.012(4) 0.015(4) 0.017(4) 0.003(3) 0.007(4) 0.002(3)
C61 0.010(4) 0.014(4) 0.019(4) -0.002(3) 0.006(4) -0.001(3)
C62 0.006(4) 0.011(4) 0.016(4) -0.002(3) 0.001(3) 0.002(3)
C63 0.006(4) 0.023(4) 0.014(4) -0.007(3) 0.005(3) -0.003(3)
C64 0.021(5) 0.029(5) 0.011(4) 0.005(4) 0.004(4) 0.002(4)
C65 0.025(5) 0.029(5) 0.023(5) -0.001(4) 0.015(4) -0.002(4)
C66 0.015(5) 0.032(5) 0.025(5) -0.003(4) 0.011(4) -0.009(4)
C67 0.014(5) 0.032(5) 0.024(5) 0.005(4) 0.008(4) 0.001(4)
C68 0.021(5) 0.017(4) 0.022(4) -0.008(3) 0.015(4) -0.007(4)
C69 0.019(5) 0.011(4) 0.016(4) 0.004(3) 0.012(4) 0.002(3)
C70 0.010(4) 0.011(4) 0.016(4) 0.002(3) 0.005(3) 0.000(3)
C71 0.012(4) 0.021(4) 0.011(4) 0.004(3) 0.008(3) 0.005(3)
C72 0.013(4) 0.015(4) 0.021(4) 0.004(3) 0.013(4) 0.003(3)
C73 0.011(4) 0.014(4) 0.008(3) 0.003(3) 0.003(3) 0.003(3)
C74 0.009(3) 0.015(3) 0.018(3) -0.002(3) 0.008(3) -0.005(3)
C75 0.014(5) 0.028(5) 0.013(4) -0.002(4) 0.003(4) -0.005(4)
C76 0.032(6) 0.035(6) 0.025(5) 0.004(4) 0.017(5) -0.009(5)
C77 0.029(6) 0.040(6) 0.023(5) 0.007(4) 0.017(5) -0.005(5)
C78 0.012(4) 0.031(5) 0.024(5) 0.001(4) 0.009(4) 0.004(4)
C79 0.006(4) 0.014(4) 0.016(4) -0.002(3) 0.003(3) -0.003(3)
C80 0.008(4) 0.013(4) 0.015(4) -0.001(3) 0.000(3) 0.001(3)
O25 0.098(9) 0.073(7) 0.073(7) 0.024(6) 0.053(7) 0.026(7)
O26 0.022(4) 0.024(4) 0.049(4) -0.009(3) 0.009(4) 0.003(3)
O27 0.028(4) 0.029(4) 0.021(3) 0.001(3) 0.011(3) 0.002(3)
O28 0.018(4) 0.026(4) 0.027(3) -0.005(3) 0.011(3) -0.005(3)

loop_
_atom_type_symbol
_atom_type_description
_atom_type_scat_dispersion_real
_atom_type_scat_dispersion_imag
_atom_type_scat_source
C C 0.0033 0.0016 'International Tables Vol C Tables 4.2.6.8 and 6.1.1.4'
H H 0.0000 0.0000 'International Tables Vol C Tables 4.2.6.8 and 6.1.1.4'
N N 0.0061 0.0033 'International Tables Vol C Tables 4.2.6.8 and 6.1.1.4'
O O 0.0106 0.0060 'International Tables Vol C Tables 4.2.6.8 and 6.1.1.4'
Gd Gd -0.1653 3.9035 'International Tables Vol C Tables 4.2.6.8 and 6.1.1.4'

loop_
_geom_angle_atom_site_label_1
_geom_angle_atom_site_label_2
_geom_angle_atom_site_label_3
_geom_angle
_geom_angle_site_symmetry_1
_geom_angle_site_symmetry_3
_geom_angle_publ_flag
O5 Gd1 O11 92.2(2) . . ?
O5 Gd1 O20 146.3(2) . . ?
O11 Gd1 O20 106.43(19) . . ?
O5 Gd1 O14 86.5(2) . . ?
O11 Gd1 O14 147.1(2) . . ?
O20 Gd1 O14 91.88(19) . . ?
O5 Gd1 O18 86.5(2) . . ?
O11 Gd1 O18 72.96(19) . . ?
O20 Gd1 O18 73.05(18) . . ?
O14 Gd1 O18 139.5(2) . . ?
O5 Gd1 O17 78.0(2) . . ?
O11 Gd1 O17 141.24(18) . . ?
O20 Gd1 O17 69.84(18) . . ?
O14 Gd1 O17 70.5(2) . . ?
O18 Gd1 O17 69.11(18) . . ?
O5 Gd1 O1 129.8(2) . . ?
O11 Gd1 O1 81.22(19) . . ?
O20 Gd1 O1 81.52(19) . . ?
O14 Gd1 O1 74.6(2) . . ?
O18 Gd1 O1 136.3(2) . . ?
O17 Gd1 O1 133.34(18) . . ?
O5 Gd1 O2 77.2(2) . . ?
O11 Gd1 O2 77.40(19) . . ?
O20 Gd1 O2 133.52(18) . . ?
O14 Gd1 O2 70.3(2) . . ?
O18 Gd1 O2 145.46(18) . . ?
O17 Gd1 O2 134.32(19) . . ?
O1 Gd1 O2 52.76(19) . . ?
O5 Gd1 C1 103.1(3) . . ?
O11 Gd1 C1 83.1(2) . . ?
O20 Gd1 C1 106.7(2) . . ?
O14 Gd1 C1 65.3(2) . . ?
O18 Gd1 C1 154.6(2) . . ?
O17 Gd1 C1 135.5(2) . . ?
O1 Gd1 C1 26.9(2) . . ?
O2 Gd1 C1 26.8(2) . . ?
O5 Gd1 Gd2 123.69(16) . 4_676 ?
O11 Gd1 Gd2 79.03(14) . 4_676 ?
O20 Gd1 Gd2 38.74(13) . 4_676 ?
O14 Gd1 Gd2 128.06(15) . 4_676 ?
O18 Gd1 Gd2 37.51(13) . 4_676 ?
O17 Gd1 Gd2 75.91(14) . 4_676 ?
O1 Gd1 Gd2 103.88(15) . 4_676 ?
O2 Gd1 Gd2 149.01(13) . 4_676 ?
C1 Gd1 Gd2 130.1(2) . 4_676 ?
O5 Gd1 Gd4 113.94(15) . . ?
O11 Gd1 Gd4 139.60(14) . . ?
O20 Gd1 Gd4 36.68(13) . . ?
O14 Gd1 Gd4 68.42(15) . . ?
O18 Gd1 Gd4 78.30(13) . . ?
O17 Gd1 Gd4 36.45(13) . . ?
O1 Gd1 Gd4 101.68(14) . . ?
O2 Gd1 Gd4 136.17(12) . . ?
C1 Gd1 Gd4 117.27(18) . . ?
Gd2 Gd1 Gd4 61.013(16) 4_676 . ?
O5 Gd1 Gd3 69.71(15) . 4_676 ?
O11 Gd1 Gd3 105.87(13) . 4_676 ?
O20 Gd1 Gd3 78.19(13) . 4_676 ?
O14 Gd1 Gd3 104.45(16) . 4_676 ?
O18 Gd1 Gd3 36.56(13) . 4_676 ?
O17 Gd1 Gd3 35.52(12) . 4_676 ?
O1 Gd1 Gd3 159.66(14) . 4_676 ?
O2 Gd1 Gd3 146.82(13) . 4_676 ?
C1 Gd1 Gd3 168.4(2) . 4_676 ?
Gd2 Gd1 Gd3 60.130(18) 4_676 4_676 ?
Gd4 Gd1 Gd3 60.41(2) . 4_676 ?
O9 Gd2 O18 149.30(19) 1_454 4_475 ?
O9 Gd2 O8 95.0(2) 1_454 1_454 ?
O18 Gd2 O8 99.4(2) 4_475 1_454 ?
O9 Gd2 O4 92.1(2) 1_454 . ?
O18 Gd2 O4 90.6(2) 4_475 . ?
O8 Gd2 O4 146.7(2) 1_454 . ?
O9 Gd2 O19 81.58(19) 1_454 . ?
O18 Gd2 O19 70.75(18) 4_475 . ?
O8 Gd2 O19 143.5(2) 1_454 . ?
O4 Gd2 O19 69.74(19) . . ?
O9 Gd2 O20 86.2(2) 1_454 4_475 ?
O18 Gd2 O20 72.26(19) 4_475 4_475 ?
O8 Gd2 O20 73.5(2) 1_454 4_475 ?
O4 Gd2 O20 139.53(19) . 4_475 ?
O19 Gd2 O20 70.02(18) . 4_475 ?
O9 Gd2 O16 132.3(2) 1_454 . ?
O18 Gd2 O16 77.50(19) 4_475 . ?
O8 Gd2 O16 78.4(2) 1_454 . ?
O4 Gd2 O16 72.9(2) . . ?
O19 Gd2 O16 129.82(18) . . ?
O20 Gd2 O16 134.10(19) 4_475 . ?
O9 Gd2 O15 78.76(19) 1_454 . ?
O18 Gd2 O15 130.72(18) 4_475 . ?
O8 Gd2 O15 78.0(2) 1_454 . ?
O4 Gd2 O15 71.6(2) . . ?
O19 Gd2 O15 135.53(19) . . ?
O20 Gd2 O15 146.36(18) 4_475 . ?
O16 Gd2 O15 53.54(18) . . ?
O9 Gd2 C80 105.2(2) 1_454 . ?
O18 Gd2 C80 103.7(2) 4_475 . ?
O8 Gd2 C80 81.2(2) 1_454 . ?
O4 Gd2 C80 65.5(2) . . ?
O19 Gd2 C80 134.9(2) . . ?
O20 Gd2 C80 153.2(2) 4_475 . ?
O16 Gd2 C80 27.2(2) . . ?
O15 Gd2 C80 27.0(2) . . ?
O9 Gd2 Gd1 123.48(15) 1_454 4_475 ?
O18 Gd2 Gd1 38.08(14) 4_475 4_475 ?
O8 Gd2 Gd1 74.84(15) 1_454 4_475 ?
O4 Gd2 Gd1 126.43(15) . 4_475 ?
O19 Gd2 Gd1 77.05(14) . 4_475 ?
O20 Gd2 Gd1 37.33(13) 4_475 4_475 ?
O16 Gd2 Gd1 100.57(14) . 4_475 ?
O15 Gd2 Gd1 145.93(14) . 4_475 ?
C80 Gd2 Gd1 126.75(18) . 4_475 ?
O9 Gd2 Gd3 118.14(14) 1_454 . ?
O18 Gd2 Gd3 37.27(13) 4_475 . ?
O8 Gd2 Gd3 134.58(15) 1_454 . ?
O4 Gd2 Gd3 66.91(15) . . ?
O19 Gd2 Gd3 36.81(12) . . ?
O20 Gd2 Gd3 78.39(12) 4_475 . ?
O16 Gd2 Gd3 97.54(13) . . ?
O15 Gd2 Gd3 135.19(13) . . ?
C80 Gd2 Gd3 115.05(17) . . ?
Gd1 Gd2 Gd3 61.340(16) 4_475 . ?
O9 Gd2 Gd4 71.59(14) 1_454 4_475 ?
O18 Gd2 Gd4 78.16(13) 4_475 4_475 ?
O8 Gd2 Gd4 108.29(15) 1_454 4_475 ?
O4 Gd2 Gd4 104.86(15) . 4_475 ?
O19 Gd2 Gd4 36.15(12) . 4_475 ?
O20 Gd2 Gd4 36.80(13) 4_475 4_475 ?
O16 Gd2 Gd4 155.52(13) . 4_475 ?
O15 Gd2 Gd4 150.05(13) . 4_475 ?
C80 Gd2 Gd4 170.03(17) . 4_475 ?
Gd1 Gd2 Gd4 60.449(18) 4_475 4_475 ?
Gd3 Gd2 Gd4 60.62(2) . 4_475 ?
O7 Gd3 O17 72.0(2) 2_546 4_475 ?
O7 Gd3 O6 87.0(2) 2_546 4_475 ?
O17 Gd3 O6 81.1(2) 4_475 4_475 ?
O7 Gd3 O19 98.88(19) 2_546 . ?
O17 Gd3 O19 67.35(19) 4_475 . ?
O6 Gd3 O19 143.90(19) 4_475 . ?
O7 Gd3 O18 141.6(2) 2_546 4_475 ?
O17 Gd3 O18 69.84(19) 4_475 4_475 ?
O6 Gd3 O18 82.63(19) 4_475 4_475 ?
O19 Gd3 O18 70.65(18) . 4_475 ?
O7 Gd3 O3 140.9(2) 2_546 . ?
O17 Gd3 O3 142.46(19) 4_475 . ?
O6 Gd3 O3 111.5(2) 4_475 . ?
O19 Gd3 O3 86.00(19) . . ?
O18 Gd3 O3 76.8(2) 4_475 . ?
O7 Gd3 O21 80.9(2) 2_546 . ?
O17 Gd3 O21 139.6(2) 4_475 . ?
O6 Gd3 O21 67.8(2) 4_475 . ?
O19 Gd3 O21 148.2(2) . . ?
O18 Gd3 O21 127.52(19) 4_475 . ?
O3 Gd3 O21 75.5(2) . . ?
O7 Gd3 O22 73.0(2) 2_546 . ?
O17 Gd3 O22 125.32(19) 4_475 . ?
O6 Gd3 O22 136.7(2) 4_475 . ?
O19 Gd3 O22 78.23(19) . . ?
O18 Gd3 O22 135.6(2) 4_475 . ?
O3 Gd3 O22 70.1(2) . . ?
O21 Gd3 O22 71.3(2) . . ?
O7 Gd3 Gd2 133.84(13) 2_546 . ?
O17 Gd3 Gd2 75.19(14) 4_475 . ?
O6 Gd3 Gd2 118.91(14) 4_475 . ?
O19 Gd3 Gd2 37.56(13) . . ?
O18 Gd3 Gd2 36.40(13) 4_475 . ?
O3 Gd3 Gd2 67.75(14) . . ?
O21 Gd3 Gd2 142.42(16) . . ?
O22 Gd3 Gd2 102.02(14) . . ?
O7 Gd3 Gd1 105.75(15) 2_546 4_475 ?
O17 Gd3 Gd1 36.61(13) 4_475 4_475 ?
O6 Gd3 Gd1 68.97(14) 4_475 4_475 ?
O19 Gd3 Gd1 75.19(13) . 4_475 ?
O18 Gd3 Gd1 36.25(14) 4_475 4_475 ?
O3 Gd3 Gd1 112.99(14) . 4_475 ?
O21 Gd3 Gd1 135.82(15) . 4_475 ?
O22 Gd3 Gd1 152.86(14) . 4_475 ?
Gd2 Gd3 Gd1 58.529(17) . 4_475 ?
O7 Gd3 Gd4 74.45(13) 2_546 4_475 ?
O17 Gd3 Gd4 35.14(14) 4_475 4_475 ?
O6 Gd3 Gd4 116.20(15) 4_475 4_475 ?
O19 Gd3 Gd4 35.44(13) . 4_475 ?
O18 Gd3 Gd4 77.26(12) 4_475 4_475 ?
O3 Gd3 Gd4 121.11(14) . 4_475 ?
O21 Gd3 Gd4 154.59(15) . 4_475 ?
O22 Gd3 Gd4 95.25(14) . 4_475 ?
Gd2 Gd3 Gd4 60.111(18) . 4_475 ?
Gd1 Gd3 Gd4 59.366(18) 4_475 4_475 ?
O12 Gd4 O10 82.1(2) 2_656 4_575 ?
O12 Gd4 O17 110.78(19) 2_656 . ?
O10 Gd4 O17 141.02(19) 4_575 . ?
O12 Gd4 O19 70.71(19) 2_656 4_676 ?
O10 Gd4 O19 84.4(2) 4_575 4_676 ?
O17 Gd4 O19 67.18(18) . 4_676 ?
O12 Gd4 O13 142.6(2) 2_656 . ?
O10 Gd4 O13 109.5(2) 4_575 . ?
O17 Gd4 O13 82.94(19) . . ?
O19 Gd4 O13 143.66(19) 4_676 . ?
O12 Gd4 O20 137.42(19) 2_656 . ?
O10 Gd4 O20 76.17(19) 4_575 . ?
O17 Gd4 O20 69.82(18) . . ?
O19 Gd4 O20 71.09(18) 4_676 . ?
O13 Gd4 O20 79.69(19) . . ?
O12 Gd4 O23 76.0(2) 2_656 . ?
O10 Gd4 O23 141.8(2) 4_575 . ?
O17 Gd4 O23 76.74(19) . . ?
O19 Gd4 O23 116.3(2) 4_676 . ?
O13 Gd4 O23 73.6(2) . . ?
O20 Gd4 O23 139.3(2) . . ?
O12 Gd4 O24 79.5(2) 2_656 . ?
O10 Gd4 O24 69.4(2) 4_575 . ?
O17 Gd4 O24 147.3(2) . . ?
O19 Gd4 O24 142.7(2) 4_676 . ?
O13 Gd4 O24 72.4(2) . . ?
O20 Gd4 O24 124.1(2) . . ?
O23 Gd4 O24 76.0(2) . . ?
O12 Gd4 Gd1 142.26(14) 2_656 . ?
O10 Gd4 Gd1 111.90(14) 4_575 . ?
O17 Gd4 Gd1 37.38(13) . . ?
O19 Gd4 Gd1 75.90(14) 4_676 . ?
O13 Gd4 Gd1 67.77(14) . . ?
O20 Gd4 Gd1 35.73(13) . . ?
O23 Gd4 Gd1 104.48(14) . . ?
O24 Gd4 Gd1 137.95(16) . . ?
O12 Gd4 Gd2 100.51(14) 2_656 4_676 ?
O10 Gd4 Gd2 66.99(14) 4_575 4_676 ?
O17 Gd4 Gd2 74.40(13) . 4_676 ?
O19 Gd4 Gd2 36.90(12) 4_676 4_676 ?
O13 Gd4 Gd2 116.81(14) . 4_676 ?
O20 Gd4 Gd2 37.18(13) . 4_676 ?
O23 Gd4 Gd2 147.45(14) . 4_676 ?
O24 Gd4 Gd2 135.92(16) . 4_676 ?
Gd1 Gd4 Gd2 58.536(17) . 4_676 ?
O12 Gd4 Gd3 82.22(14) 2_656 4_676 ?
O10 Gd4 Gd3 119.48(15) 4_575 4_676 ?
O17 Gd4 Gd3 34.96(13) . 4_676 ?
O19 Gd4 Gd3 35.43(13) 4_676 4_676 ?
O13 Gd4 Gd3 117.88(13) . 4_676 ?
O20 Gd4 Gd3 77.51(12) . 4_676 ?
O23 Gd4 Gd3 88.34(14) . 4_676 ?
O24 Gd4 Gd3 158.27(16) . 4_676 ?
Gd1 Gd4 Gd3 60.228(18) . 4_676 ?
Gd2 Gd4 Gd3 59.269(18) 4_676 4_676 ?
C1 O1 Gd1 90.9(5) . . ?
C1 O2 Gd1 88.1(5) . . ?
C20 O3 Gd3 123.9(5) . . ?
C20 O4 Gd2 133.7(6) . . ?
C21 O5 Gd1 138.2(6) . . ?
C21 O6 Gd3 136.5(5) . 4_676 ?
C40 O7 Gd3 161.5(6) . 2_556 ?
C40 O8 Gd2 152.3(5) . 1_656 ?
C41 O9 Gd2 132.7(6) . 1_656 ?
C41 O10 Gd4 138.8(5) . 4_576 ?
C60 O11 Gd1 138.4(6) . . ?
C60 O12 Gd4 140.3(6) . 2_646 ?
C61 O13 Gd4 130.1(5) . . ?
C61 O14 Gd1 132.8(6) . . ?
C80 O15 Gd2 90.0(5) . . ?
C80 O16 Gd2 90.3(5) . . ?
Gd3 O17 Gd4 109.9(2) 4_676 . ?
Gd3 O17 Gd1 107.9(2) 4_676 . ?
Gd4 O17 Gd1 106.2(2) . . ?
Gd3 O17 H17A 110.9 4_676 . ?
Gd4 O17 H17A 110.9 . . ?
Gd1 O17 H17A 110.9 . . ?
Gd2 O18 Gd1 104.4(2) 4_676 . ?
Gd2 O18 Gd3 106.3(2) 4_676 4_676 ?
Gd1 O18 Gd3 107.2(2) . 4_676 ?
Gd2 O18 H18 112.8 4_676 . ?
Gd1 O18 H18 112.8 . . ?
Gd3 O18 H18 112.7 4_676 . ?
Gd4 O19 Gd3 109.1(2) 4_475 . ?
Gd4 O19 Gd2 106.9(2) 4_475 . ?
Gd3 O19 Gd2 105.6(2) . . ?
Gd4 O19 H19 111.6 4_475 . ?
Gd3 O19 H19 111.6 . . ?
Gd2 O19 H19 111.6 . . ?
Gd1 O20 Gd4 107.6(2) . . ?
Gd1 O20 Gd2 103.9(2) . 4_676 ?
Gd4 O20 Gd2 106.0(2) . 4_676 ?
Gd1 O20 H20 112.9 . . ?
Gd4 O20 H20 112.9 . . ?
Gd2 O20 H20 112.9 4_676 . ?
Gd3 O21 H21A 120.0 . . ?
Gd3 O21 H21B 120.0 . . ?
H21A O21 H21B 120.0 . . ?
Gd3 O22 H22A 120.1 . . ?
Gd3 O22 H22B 120.0 . . ?
H22A O22 H22B 119.9 . . ?
Gd4 O23 H23A 120.0 . . ?
Gd4 O23 H23B 120.0 . . ?
H23A O23 H23B 120.0 . . ?
Gd4 O24 H24A 119.9 . . ?
Gd4 O24 H24B 120.0 . . ?
H24A O24 H24B 120.0 . . ?
C9 N1 C8 117.5(8) . . ?
C11 N2 C19 118.5(7) . . ?
C29 N3 C28 117.2(7) . . ?
C31 N4 C39 117.5(7) . . ?
C49 N5 C48 117.8(7) . . ?
C51 N6 C59 117.5(7) . . ?
C69 N7 C68 118.8(8) . . ?
C71 N8 C79 118.0(7) . . ?
O2 C1 O1 123.8(8) . . ?
O2 C1 C2 119.0(9) . . ?
O1 C1 C2 117.1(7) . . ?
O2 C1 Gd1 65.1(5) . . ?
O1 C1 Gd1 62.2(4) . . ?
C2 C1 Gd1 156.4(6) . . ?
C10 C2 C3 116.7(8) . . ?
C10 C2 C1 118.5(8) . . ?
C3 C2 C1 124.6(8) . . ?
C4 C3 C8 119.8(9) . . ?
C4 C3 C2 122.5(8) . . ?
C8 C3 C2 117.7(8) . . ?
C5 C4 C3 119.6(9) . . ?
C5 C4 H4 120.2 . . ?
C3 C4 H4 120.2 . . ?
C4 C5 C6 120.8(9) . . ?
C4 C5 H5 119.6 . . ?
C6 C5 H5 119.6 . . ?
C7 C6 C5 119.8(9) . . ?
C7 C6 H6 120.1 . . ?
C5 C6 H6 120.1 . . ?
C6 C7 C8 120.2(9) . . ?
C6 C7 H7 119.9 . . ?
C8 C7 H7 119.9 . . ?
N1 C8 C3 123.5(9) . . ?
N1 C8 C7 116.7(8) . . ?
C3 C8 C7 119.7(8) . . ?
N1 C9 C10 123.0(7) . . ?
N1 C9 C11 116.6(7) . . ?
C10 C9 C11 120.3(8) . . ?
C2 C10 C9 121.3(8) . . ?
C2 C10 H10 119.3 . . ?
C9 C10 H10 119.3 . . ?
N2 C11 C12 122.2(8) . . ?
N2 C11 C9 117.9(8) . . ?
C12 C11 C9 119.9(8) . . ?
C13 C12 C11 121.3(9) . . ?
C13 C12 H12 119.4 . . ?
C11 C12 H12 119.4 . . ?
C12 C13 C14 118.4(8) . . ?
C12 C13 C20 117.8(8) . . ?
C14 C13 C20 123.8(7) . . ?
C13 C14 C19 116.9(7) . . ?
C13 C14 C15 127.2(8) . . ?
C19 C14 C15 115.9(8) . . ?
C16 C15 C14 122.3(9) . . ?
C16 C15 H15 118.8 . . ?
C14 C15 H15 118.8 . . ?
C15 C16 C17 120.0(9) . . ?
C15 C16 H16 120.0 . . ?
C17 C16 H16 120.0 . . ?
C18 C17 C16 120.8(9) . . ?
C18 C17 H17 119.6 . . ?
C16 C17 H17 119.6 . . ?
C17 C18 C19 119.6(9) . . ?
C17 C18 H18A 120.2 . . ?
C19 C18 H18A 120.2 . . ?
N2 C19 C18 116.0(8) . . ?
N2 C19 C14 122.7(8) . . ?
C18 C19 C14 121.3(8) . . ?
O4 C20 O3 123.4(8) . . ?
O4 C20 C13 118.7(8) . . ?
O3 C20 C13 117.9(7) . . ?
O5 C21 O6 125.5(8) . . ?
O5 C21 C22 117.2(8) . . ?
O6 C21 C22 117.4(7) . . ?
C30 C22 C23 118.2(7) . . ?
C30 C22 C21 116.3(8) . . ?
C23 C22 C21 125.4(7) . . ?
C28 C23 C24 118.1(7) . . ?
C28 C23 C22 116.4(7) . . ?
C24 C23 C22 125.4(7) . . ?
C25 C24 C23 121.0(8) . . ?
C25 C24 H24 119.5 . . ?
C23 C24 H24 119.5 . . ?
C24 C25 C26 121.8(8) . . ?
C24 C25 H25 119.1 . . ?
C26 C25 H25 119.1 . . ?
C27 C26 C25 119.1(8) . . ?
C27 C26 H26 120.4 . . ?
C25 C26 H26 120.4 . . ?
C26 C27 C28 120.5(8) . . ?
C26 C27 H27 119.7 . . ?
C28 C27 H27 119.7 . . ?
N3 C28 C23 124.4(8) . . ?
N3 C28 C27 116.3(7) . . ?
C23 C28 C27 119.3(7) . . ?
N3 C29 C30 122.9(7) . . ?
N3 C29 C31 118.2(7) . . ?
C30 C29 C31 118.9(7) . . ?
C22 C30 C29 120.8(8) . . ?
C22 C30 H30 119.6 . . ?
C29 C30 H30 119.6 . . ?
N4 C31 C32 124.3(8) . . ?
N4 C31 C29 116.1(7) . . ?
C32 C31 C29 119.6(7) . . ?
C33 C32 C31 117.4(8) . . ?
C33 C32 H32 121.3 . . ?
C31 C32 H32 121.3 . . ?
C32 C33 C34 121.0(8) . . ?
C32 C33 C40 118.1(8) . . ?
C34 C33 C40 120.9(7) . . ?
C33 C34 C35 124.8(8) . . ?
C33 C34 C39 117.2(8) . . ?
C35 C34 C39 117.9(8) . . ?
C36 C35 C34 119.5(8) . . ?
C36 C35 H35 120.3 . . ?
C34 C35 H35 120.3 . . ?
C35 C36 C37 121.5(8) . . ?
C35 C36 H36 119.2 . . ?
C37 C36 H36 119.2 . . ?
C38 C37 C36 120.8(8) . . ?
C38 C37 H37 119.6 . . ?
C36 C37 H37 119.6 . . ?
C37 C38 C39 120.2(8) . . ?
C37 C38 H38 119.9 . . ?
C39 C38 H38 119.9 . . ?
N4 C39 C38 117.4(8) . . ?
N4 C39 C34 122.6(8) . . ?
C38 C39 C34 120.0(8) . . ?
O7 C40 O8 124.3(8) . . ?
O7 C40 C33 119.8(7) . . ?
O8 C40 C33 115.9(7) . . ?
O10 C41 O9 125.3(8) . . ?
O10 C41 C42 115.9(7) . . ?
O9 C41 C42 118.8(8) . . ?
C50 C42 C43 118.4(7) . . ?
C50 C42 C41 116.1(7) . . ?
C43 C42 C41 125.4(7) . . ?
C44 C43 C42 125.4(7) . . ?
C44 C43 C48 118.8(8) . . ?
C42 C43 C48 115.9(7) . . ?
C45 C44 C43 120.8(8) . . ?
C45 C44 H44 119.6 . . ?
C43 C44 H44 119.6 . . ?
C44 C45 C46 119.4(8) . . ?
C44 C45 H45 120.3 . . ?
C46 C45 H45 120.3 . . ?
C47 C46 C45 122.2(9) . . ?
C47 C46 H46 118.9 . . ?
C45 C46 H46 118.9 . . ?
C46 C47 C48 120.4(8) . . ?
C46 C47 H47 119.8 . . ?
C48 C47 H47 119.8 . . ?
N5 C48 C47 117.7(7) . . ?
N5 C48 C43 124.0(7) . . ?
C47 C48 C43 118.3(8) . . ?
N5 C49 C50 121.7(7) . . ?
N5 C49 C51 118.9(7) . . ?
C50 C49 C51 119.4(8) . . ?
C42 C50 C49 122.1(8) . . ?
C42 C50 H50 119.0 . . ?
C49 C50 H50 119.0 . . ?
N6 C51 C52 123.1(7) . . ?
N6 C51 C49 115.5(7) . . ?
C52 C51 C49 121.4(7) . . ?
C53 C52 C51 119.8(8) . . ?
C53 C52 H52 120.1 . . ?
C51 C52 H52 120.1 . . ?
C52 C53 C54 120.0(8) . . ?
C52 C53 C60 117.2(8) . . ?
C54 C53 C60 122.7(7) . . ?
C55 C54 C59 119.2(8) . . ?
C55 C54 C53 125.1(8) . . ?
C59 C54 C53 115.6(7) . . ?
C56 C55 C54 119.9(8) . . ?
C56 C55 H55 120.0 . . ?
C54 C55 H55 120.0 . . ?
C55 C56 C57 121.2(8) . . ?
C55 C56 H56 119.4 . . ?
C57 C56 H56 119.4 . . ?
C58 C57 C56 120.1(8) . . ?
C58 C57 H57 120.0 . . ?
C56 C57 H57 120.0 . . ?
C57 C58 C59 120.5(8) . . ?
C57 C58 H58 119.8 . . ?
C59 C58 H58 119.8 . . ?
N6 C59 C54 124.0(8) . . ?
N6 C59 C58 117.0(7) . . ?
C54 C59 C58 119.0(8) . . ?
O11 C60 O12 124.7(8) . . ?
O11 C60 C53 116.5(7) . . ?
O12 C60 C53 118.8(7) . . ?
O14 C61 O13 125.0(8) . . ?
O14 C61 C62 118.1(8) . . ?
O13 C61 C62 116.8(7) . . ?
C70 C62 C63 120.2(8) . . ?
C70 C62 C61 116.5(8) . . ?
C63 C62 C61 123.2(7) . . ?
C64 C63 C68 118.2(8) . . ?
C64 C63 C62 126.4(8) . . ?
C68 C63 C62 115.3(7) . . ?
C65 C64 C63 120.7(9) . . ?
C65 C64 H64 119.6 . . ?
C63 C64 H64 119.6 . . ?
C64 C65 C66 121.3(9) . . ?
C64 C65 H65 119.4 . . ?
C66 C65 H65 119.4 . . ?
C67 C66 C65 119.0(9) . . ?
C67 C66 H66 120.5 . . ?
C65 C66 H66 120.5 . . ?
C66 C67 C68 121.3(9) . . ?
C66 C67 H67 119.3 . . ?
C68 C67 H67 119.3 . . ?
N7 C68 C67 116.9(9) . . ?
N7 C68 C63 123.7(8) . . ?
C67 C68 C63 119.4(8) . . ?
N7 C69 C70 122.4(7) . . ?
N7 C69 C71 116.9(8) . . ?
C70 C69 C71 120.6(7) . . ?
C62 C70 C69 119.5(8) . . ?
C62 C70 H70 120.3 . . ?
C69 C70 H70 120.3 . . ?
N8 C71 C72 123.5(7) . . ?
N8 C71 C69 118.0(8) . . ?
C72 C71 C69 118.4(7) . . ?
C73 C72 C71 120.1(8) . . ?
C73 C72 H72 120.0 . . ?
C71 C72 H72 120.0 . . ?
C72 C73 C74 117.7(8) . . ?
C72 C73 C80 117.8(8) . . ?
C74 C73 C80 124.3(7) . . ?
C79 C74 C75 120.3(8) . . ?
C79 C74 C73 117.8(7) . . ?
C75 C74 C73 121.8(8) . . ?
C76 C75 C74 119.1(8) . . ?
C76 C75 H75 120.4 . . ?
C74 C75 H75 120.4 . . ?
C75 C76 C77 121.0(9) . . ?
C75 C76 H76 119.5 . . ?
C77 C76 H76 119.5 . . ?
C78 C77 C76 119.5(9) . . ?
C78 C77 H77 120.2 . . ?
C76 C77 H77 120.2 . . ?
C77 C78 C79 121.4(9) . . ?
C77 C78 H78 119.3 . . ?
C79 C78 H78 119.3 . . ?
N8 C79 C78 118.5(8) . . ?
N8 C79 C74 122.8(8) . . ?
C78 C79 C74 118.7(8) . . ?
O15 C80 O16 122.9(8) . . ?
O15 C80 C73 119.3(8) . . ?
O16 C80 C73 117.6(7) . . ?
O15 C80 Gd2 63.0(4) . . ?
O16 C80 Gd2 62.4(4) . . ?
C73 C80 Gd2 158.3(6) . . ?
H25A O25 H25B 112.9 . . ?
H26A O26 H26B 110.6 . . ?
H27A O27 H27B 112.6 . . ?
H28A O28 H28B 109.6 . . ?

loop_
_geom_bond_atom_site_label_1
_geom_bond_atom_site_label_2
_geom_bond_distance
_geom_bond_site_symmetry_2
_geom_bond_publ_flag
Gd1 O5 2.310(6) . ?
Gd1 O11 2.335(5) . ?
Gd1 O20 2.348(5) . ?
Gd1 O14 2.369(6) . ?
Gd1 O18 2.394(6) . ?
Gd1 O17 2.423(5) . ?
Gd1 O1 2.462(6) . ?
Gd1 O2 2.524(6) . ?
Gd1 C1 2.782(9) . ?
Gd1 Gd2 3.7588(10) 4_676 ?
Gd1 Gd4 3.8335(8) . ?
Gd1 Gd3 3.8672(9) 4_676 ?
Gd2 O9 2.334(6) 1_454 ?
Gd2 O18 2.363(5) 4_475 ?
Gd2 O8 2.363(6) 1_454 ?
Gd2 O4 2.372(6) . ?
Gd2 O19 2.419(5) . ?
Gd2 O20 2.424(5) 4_475 ?
Gd2 O16 2.456(6) . ?
Gd2 O15 2.468(6) . ?
Gd2 C80 2.770(8) . ?
Gd2 Gd1 3.7588(10) 4_475 ?
Gd2 Gd3 3.8216(8) . ?
Gd2 Gd4 3.8546(9) 4_475 ?
Gd3 O7 2.345(5) 2_546 ?
Gd3 O17 2.361(5) 4_475 ?
Gd3 O6 2.370(6) 4_475 ?
Gd3 O19 2.377(5) . ?
Gd3 O18 2.411(5) 4_475 ?
Gd3 O3 2.447(6) . ?
Gd3 O21 2.464(6) . ?
Gd3 O22 2.477(6) . ?
Gd3 Gd1 3.8671(9) 4_475 ?
Gd3 Gd4 3.8740(16) 4_475 ?
Gd4 O12 2.331(6) 2_656 ?
Gd4 O10 2.344(6) 4_575 ?
Gd4 O17 2.371(5) . ?
Gd4 O19 2.377(5) 4_676 ?
Gd4 O13 2.381(6) . ?
Gd4 O20 2.402(5) . ?
Gd4 O23 2.452(6) . ?
Gd4 O24 2.456(6) . ?
Gd4 Gd2 3.8547(9) 4_676 ?
Gd4 Gd3 3.8741(16) 4_676 ?
O1 C1 1.257(11) . ?
O2 C1 1.255(10) . ?
O3 C20 1.276(11) . ?
O4 C20 1.259(10) . ?
O5 C21 1.253(10) . ?
O6 C21 1.253(11) . ?
O6 Gd3 2.370(6) 4_676 ?
O7 C40 1.223(10) . ?
O7 Gd3 2.345(5) 2_556 ?
O8 C40 1.278(10) . ?
O8 Gd2 2.363(5) 1_656 ?
O9 C41 1.268(10) . ?
O9 Gd2 2.334(6) 1_656 ?
O10 C41 1.262(11) . ?
O10 Gd4 2.344(6) 4_576 ?
O11 C60 1.251(10) . ?
O12 C60 1.257(10) . ?
O12 Gd4 2.331(6) 2_646 ?
O13 C61 1.278(10) . ?
O14 C61 1.239(10) . ?
O15 C80 1.257(10) . ?
O16 C80 1.268(10) . ?
O17 Gd3 2.361(5) 4_676 ?
O17 H17A 0.8500 . ?
O18 Gd2 2.363(5) 4_676 ?
O18 Gd3 2.411(5) 4_676 ?
O18 H18 0.8498 . ?
O19 Gd4 2.377(5) 4_475 ?
O19 H19 0.8500 . ?
O20 Gd2 2.424(5) 4_676 ?
O20 H20 0.8500 . ?
O21 H21A 0.8502 . ?
O21 H21B 0.8501 . ?
O22 H22A 0.8504 . ?
O22 H22B 0.8502 . ?
O23 H23A 0.8502 . ?
O23 H23B 0.8500 . ?
O24 H24A 0.8503 . ?
O24 H24B 0.8497 . ?
N1 C9 1.325(11) . ?
N1 C8 1.368(11) . ?
N2 C11 1.310(11) . ?
N2 C19 1.380(10) . ?
N3 C29 1.332(11) . ?
N3 C28 1.369(10) . ?
N4 C31 1.324(10) . ?
N4 C39 1.362(11) . ?
N5 C49 1.330(11) . ?
N5 C48 1.366(10) . ?
N6 C51 1.324(10) . ?
N6 C59 1.364(10) . ?
N7 C69 1.313(11) . ?
N7 C68 1.362(11) . ?
N8 C71 1.313(11) . ?
N8 C79 1.380(10) . ?
C1 C2 1.507(12) . ?
C2 C10 1.367(11) . ?
C2 C3 1.455(12) . ?
C3 C4 1.400(11) . ?
C3 C8 1.400(12) . ?
C4 C5 1.370(13) . ?
C4 H4 0.9500 . ?
C5 C6 1.420(13) . ?
C5 H5 0.9500 . ?
C6 C7 1.357(13) . ?
C6 H6 0.9500 . ?
C7 C8 1.411(13) . ?
C7 H7 0.9500 . ?
C9 C10 1.404(11) . ?
C9 C11 1.483(11) . ?
C10 H10 0.9500 . ?
C11 C12 1.408(12) . ?
C12 C13 1.377(11) . ?
C12 H12 0.9500 . ?
C13 C14 1.416(12) . ?
C13 C20 1.502(12) . ?
C14 C19 1.436(12) . ?
C14 C15 1.438(12) . ?
C15 C16 1.354(14) . ?
C15 H15 0.9500 . ?
C16 C17 1.411(13) . ?
C16 H16 0.9500 . ?
C17 C18 1.380(12) . ?
C17 H17 0.9500 . ?
C18 C19 1.401(12) . ?
C18 H18A 0.9500 . ?
C21 C22 1.520(11) . ?
C22 C30 1.375(11) . ?
C22 C23 1.439(11) . ?
C23 C28 1.412(11) . ?
C23 C24 1.421(11) . ?
C24 C25 1.347(12) . ?
C24 H24 0.9500 . ?
C25 C26 1.408(12) . ?
C25 H25 0.9500 . ?
C26 C27 1.369(12) . ?
C26 H26 0.9500 . ?
C27 C28 1.433(12) . ?
C27 H27 0.9500 . ?
C29 C30 1.404(11) . ?
C29 C31 1.500(11) . ?
C30 H30 0.9500 . ?
C31 C32 1.437(10) . ?
C32 C33 1.373(11) . ?
C32 H32 0.9500 . ?
C33 C34 1.391(12) . ?
C33 C40 1.523(12) . ?
C34 C35 1.427(12) . ?
C34 C39 1.445(12) . ?
C35 C36 1.380(13) . ?
C35 H35 0.9500 . ?
C36 C37 1.396(13) . ?
C36 H36 0.9500 . ?
C37 C38 1.365(12) . ?
C37 H37 0.9500 . ?
C38 C39 1.403(13) . ?
C38 H38 0.9500 . ?
C41 C42 1.521(11) . ?
C42 C50 1.359(11) . ?
C42 C43 1.431(11) . ?
C43 C44 1.423(11) . ?
C43 C48 1.431(11) . ?
C44 C45 1.369(13) . ?
C44 H44 0.9500 . ?
C45 C46 1.398(12) . ?
C45 H45 0.9500 . ?
C46 C47 1.350(12) . ?
C46 H46 0.9500 . ?
C47 C48 1.421(11) . ?
C47 H47 0.9500 . ?
C49 C50 1.403(11) . ?
C49 C51 1.492(11) . ?
C50 H50 0.9500 . ?
C51 C52 1.417(10) . ?
C52 C53 1.355(11) . ?
C52 H52 0.9500 . ?
C53 C54 1.432(12) . ?
C53 C60 1.519(11) . ?
C54 C55 1.411(11) . ?
C54 C59 1.426(11) . ?
C55 C56 1.382(12) . ?
C55 H55 0.9500 . ?
C56 C57 1.409(12) . ?
C56 H56 0.9500 . ?
C57 C58 1.366(12) . ?
C57 H57 0.9500 . ?
C58 C59 1.430(12) . ?
C58 H58 0.9500 . ?
C61 C62 1.539(11) . ?
C62 C70 1.361(11) . ?
C62 C63 1.436(12) . ?
C63 C64 1.408(11) . ?
C63 C68 1.433(12) . ?
C64 C65 1.367(14) . ?
C64 H64 0.9500 . ?
C65 C66 1.415(13) . ?
C65 H65 0.9500 . ?
C66 C67 1.368(13) . ?
C66 H66 0.9500 . ?
C67 C68 1.408(13) . ?
C67 H67 0.9500 . ?
C69 C70 1.434(12) . ?
C69 C71 1.491(10) . ?
C70 H70 0.9500 . ?
C71 C72 1.421(11) . ?
C72 C73 1.373(10) . ?
C72 H72 0.9500 . ?
C73 C74 1.450(11) . ?
C73 C80 1.501(11) . ?
C74 C79 1.408(11) . ?
C74 C75 1.418(11) . ?
C75 C76 1.378(13) . ?
C75 H75 0.9500 . ?
C76 C77 1.408(14) . ?
C76 H76 0.9500 . ?
C77 C78 1.377(12) . ?
C77 H77 0.9500 . ?
C78 C79 1.399(12) . ?
C78 H78 0.9500 . ?
O25 H25A 0.8499 . ?
O25 H25B 0.8504 . ?
O26 H26A 0.8501 . ?
O26 H26B 0.8500 . ?
O27 H27A 0.8501 . ?
O27 H27B 0.8499 . ?
O28 H28A 0.8498 . ?
O28 H28B 0.8501 . ?

loop_
_geom_torsion_atom_site_label_1
_geom_torsion_atom_site_label_2
_geom_torsion_atom_site_label_3
_geom_torsion_atom_site_label_4
_geom_torsion
_geom_torsion_site_symmetry_1
_geom_torsion_site_symmetry_2
_geom_torsion_site_symmetry_3
_geom_torsion_site_symmetry_4
_geom_torsion_publ_flag
O9 Gd2 Gd3 O7 -33.3(3) 1_454 . . 2_546 ?
O18 Gd2 Gd3 O7 121.8(3) 4_475 . . 2_546 ?
O8 Gd2 Gd3 O7 98.5(3) 1_454 . . 2_546 ?
O4 Gd2 Gd3 O7 -112.8(3) . . . 2_546 ?
O19 Gd2 Gd3 O7 -26.1(3) . . . 2_546 ?
O20 Gd2 Gd3 O7 45.9(3) 4_475 . . 2_546 ?
O16 Gd2 Gd3 O7 179.5(3) . . . 2_546 ?
O15 Gd2 Gd3 O7 -136.3(3) . . . 2_546 ?
C80 Gd2 Gd3 O7 -158.6(3) . . . 2_546 ?
Gd1 Gd2 Gd3 O7 81.6(2) 4_475 . . 2_546 ?
Gd4 Gd2 Gd3 O7 11.3(2) 4_475 . . 2_546 ?
O9 Gd2 Gd3 O17 -79.1(2) 1_454 . . 4_475 ?
O18 Gd2 Gd3 O17 76.0(3) 4_475 . . 4_475 ?
O8 Gd2 Gd3 O17 52.6(2) 1_454 . . 4_475 ?
O4 Gd2 Gd3 O17 -158.6(2) . . . 4_475 ?
O19 Gd2 Gd3 O17 -72.0(3) . . . 4_475 ?
O20 Gd2 Gd3 O17 0.11(19) 4_475 . . 4_475 ?
O16 Gd2 Gd3 O17 133.70(19) . . . 4_475 ?
O15 Gd2 Gd3 O17 177.9(2) . . . 4_475 ?
C80 Gd2 Gd3 O17 155.6(2) . . . 4_475 ?
Gd1 Gd2 Gd3 O17 35.74(14) 4_475 . . 4_475 ?
Gd4 Gd2 Gd3 O17 -34.55(14) 4_475 . . 4_475 ?
O9 Gd2 Gd3 O6 -149.9(2) 1_454 . . 4_475 ?
O18 Gd2 Gd3 O6 5.2(3) 4_475 . . 4_475 ?
O8 Gd2 Gd3 O6 -18.1(3) 1_454 . . 4_475 ?
O4 Gd2 Gd3 O6 130.6(2) . . . 4_475 ?
O19 Gd2 Gd3 O6 -142.8(3) . . . 4_475 ?
O20 Gd2 Gd3 O6 -70.7(2) 4_475 . . 4_475 ?
O16 Gd2 Gd3 O6 62.9(2) . . . 4_475 ?
O15 Gd2 Gd3 O6 107.1(3) . . . 4_475 ?
C80 Gd2 Gd3 O6 84.8(3) . . . 4_475 ?
Gd1 Gd2 Gd3 O6 -35.04(17) 4_475 . . 4_475 ?
Gd4 Gd2 Gd3 O6 -105.33(17) 4_475 . . 4_475 ?
O9 Gd2 Gd3 O19 -7.2(3) 1_454 . . . ?
O18 Gd2 Gd3 O19 148.0(3) 4_475 . . . ?
O8 Gd2 Gd3 O19 124.6(3) 1_454 . . . ?
O4 Gd2 Gd3 O19 -86.6(3) . . . . ?
O20 Gd2 Gd3 O19 72.1(3) 4_475 . . . ?
O16 Gd2 Gd3 O19 -154.3(3) . . . . ?
O15 Gd2 Gd3 O19 -110.2(3) . . . . ?
C80 Gd2 Gd3 O19 -132.5(3) . . . . ?
Gd1 Gd2 Gd3 O19 107.7(2) 4_475 . . . ?
Gd4 Gd2 Gd3 O19 37.4(2) 4_475 . . . ?
O9 Gd2 Gd3 O18 -155.1(3) 1_454 . . 4_475 ?
O8 Gd2 Gd3 O18 -23.4(3) 1_454 . . 4_475 ?
O4 Gd2 Gd3 O18 125.4(3) . . . 4_475 ?
O19 Gd2 Gd3 O18 -148.0(3) . . . 4_475 ?
O20 Gd2 Gd3 O18 -75.9(3) 4_475 . . 4_475 ?
O16 Gd2 Gd3 O18 57.7(3) . . . 4_475 ?
O15 Gd2 Gd3 O18 101.9(3) . . . 4_475 ?
C80 Gd2 Gd3 O18 79.6(3) . . . 4_475 ?
Gd1 Gd2 Gd3 O18 -40.3(2) 4_475 . . 4_475 ?
Gd4 Gd2 Gd3 O18 -110.5(2) 4_475 . . 4_475 ?
O9 Gd2 Gd3 O3 106.9(2) 1_454 . . . ?
O18 Gd2 Gd3 O3 -97.9(3) 4_475 . . . ?
O8 Gd2 Gd3 O3 -121.3(3) 1_454 . . . ?
O4 Gd2 Gd3 O3 27.5(2) . . . . ?
O19 Gd2 Gd3 O3 114.1(3) . . . . ?
O20 Gd2 Gd3 O3 -173.8(2) 4_475 . . . ?
O16 Gd2 Gd3 O3 -40.2(2) . . . . ?
O15 Gd2 Gd3 O3 3.9(2) . . . . ?
C80 Gd2 Gd3 O3 -18.4(2) . . . . ?
Gd1 Gd2 Gd3 O3 -138.19(16) 4_475 . . . ?
Gd4 Gd2 Gd3 O3 151.52(16) 4_475 . . . ?
O9 Gd2 Gd3 O21 119.4(3) 1_454 . . . ?
O18 Gd2 Gd3 O21 -85.4(3) 4_475 . . . ?
O8 Gd2 Gd3 O21 -108.8(3) 1_454 . . . ?
O4 Gd2 Gd3 O21 40.0(3) . . . . ?
O19 Gd2 Gd3 O21 126.6(3) . . . . ?
O20 Gd2 Gd3 O21 -161.3(3) 4_475 . . . ?
O16 Gd2 Gd3 O21 -27.7(3) . . . . ?
O15 Gd2 Gd3 O21 16.4(3) . . . . ?
C80 Gd2 Gd3 O21 -5.9(3) . . . . ?
Gd1 Gd2 Gd3 O21 -125.7(2) 4_475 . . . ?
Gd4 Gd2 Gd3 O21 164.0(2) 4_475 . . . ?
O9 Gd2 Gd3 O22 44.6(2) 1_454 . . . ?
O18 Gd2 Gd3 O22 -160.3(3) 4_475 . . . ?
O8 Gd2 Gd3 O22 176.4(2) 1_454 . . . ?
O4 Gd2 Gd3 O22 -34.9(2) . . . . ?
O19 Gd2 Gd3 O22 51.7(3) . . . . ?
O20 Gd2 Gd3 O22 123.83(19) 4_475 . . . ?
O16 Gd2 Gd3 O22 -102.6(2) . . . . ?
O15 Gd2 Gd3 O22 -58.4(2) . . . . ?
C80 Gd2 Gd3 O22 -80.7(2) . . . . ?
Gd1 Gd2 Gd3 O22 159.46(14) 4_475 . . . ?
Gd4 Gd2 Gd3 O22 89.17(14) 4_475 . . . ?
O9 Gd2 Gd3 Gd1 -114.87(17) 1_454 . . 4_475 ?
O18 Gd2 Gd3 Gd1 40.3(2) 4_475 . . 4_475 ?
O8 Gd2 Gd3 Gd1 16.9(2) 1_454 . . 4_475 ?
O4 Gd2 Gd3 Gd1 165.65(16) . . . 4_475 ?
O19 Gd2 Gd3 Gd1 -107.7(2) . . . 4_475 ?
O20 Gd2 Gd3 Gd1 -35.63(13) 4_475 . . 4_475 ?
O16 Gd2 Gd3 Gd1 97.96(14) . . . 4_475 ?
O15 Gd2 Gd3 Gd1 142.12(19) . . . 4_475 ?
C80 Gd2 Gd3 Gd1 119.8(2) . . . 4_475 ?
Gd4 Gd2 Gd3 Gd1 -70.29(2) 4_475 . . 4_475 ?
O9 Gd2 Gd3 Gd4 -44.58(17) 1_454 . . 4_475 ?
O18 Gd2 Gd3 Gd4 110.5(2) 4_475 . . 4_475 ?
O8 Gd2 Gd3 Gd4 87.2(2) 1_454 . . 4_475 ?
O4 Gd2 Gd3 Gd4 -124.06(16) . . . 4_475 ?
O19 Gd2 Gd3 Gd4 -37.4(2) . . . 4_475 ?
O20 Gd2 Gd3 Gd4 34.66(13) 4_475 . . 4_475 ?
O16 Gd2 Gd3 Gd4 168.25(14) . . . 4_475 ?
O15 Gd2 Gd3 Gd4 -147.59(19) . . . 4_475 ?
C80 Gd2 Gd3 Gd4 -169.9(2) . . . 4_475 ?
Gd1 Gd2 Gd3 Gd4 70.29(2) 4_475 . . 4_475 ?
O5 Gd1 Gd4 O12 52.8(3) . . . 2_656 ?
O11 Gd1 Gd4 O12 -73.2(3) . . . 2_656 ?
O20 Gd1 Gd4 O12 -105.3(3) . . . 2_656 ?
O14 Gd1 Gd4 O12 128.5(3) . . . 2_656 ?
O18 Gd1 Gd4 O12 -28.0(3) . . . 2_656 ?
O17 Gd1 Gd4 O12 42.5(3) . . . 2_656 ?
O1 Gd1 Gd4 O12 -163.3(3) . . . 2_656 ?
O2 Gd1 Gd4 O12 149.3(3) . . . 2_656 ?
C1 Gd1 Gd4 O12 173.3(3) . . . 2_656 ?
Gd2 Gd1 Gd4 O12 -63.8(2) 4_676 . . 2_656 ?
Gd3 Gd1 Gd4 O12 6.3(2) 4_676 . . 2_656 ?
O5 Gd1 Gd4 O10 158.9(2) . . . 4_575 ?
O11 Gd1 Gd4 O10 32.9(3) . . . 4_575 ?
O20 Gd1 Gd4 O10 0.8(3) . . . 4_575 ?
O14 Gd1 Gd4 O10 -125.4(2) . . . 4_575 ?
O18 Gd1 Gd4 O10 78.1(2) . . . 4_575 ?
O17 Gd1 Gd4 O10 148.6(3) . . . 4_575 ?
O1 Gd1 Gd4 O10 -57.2(2) . . . 4_575 ?
O2 Gd1 Gd4 O10 -104.6(3) . . . 4_575 ?
C1 Gd1 Gd4 O10 -80.6(3) . . . 4_575 ?
Gd2 Gd1 Gd4 O10 42.29(16) 4_676 . . 4_575 ?
Gd3 Gd1 Gd4 O10 112.40(16) 4_676 . . 4_575 ?
O5 Gd1 Gd4 O17 10.3(3) . . . . ?
O11 Gd1 Gd4 O17 -115.7(3) . . . . ?
O20 Gd1 Gd4 O17 -147.9(3) . . . . ?
O14 Gd1 Gd4 O17 86.0(3) . . . . ?
O18 Gd1 Gd4 O17 -70.6(3) . . . . ?
O1 Gd1 Gd4 O17 154.1(3) . . . . ?
O2 Gd1 Gd4 O17 106.7(3) . . . . ?
C1 Gd1 Gd4 O17 130.8(3) . . . . ?
Gd2 Gd1 Gd4 O17 -106.4(2) 4_676 . . . ?
Gd3 Gd1 Gd4 O17 -36.2(2) 4_676 . . . ?
O5 Gd1 Gd4 O19 81.0(2) . . . 4_676 ?
O11 Gd1 Gd4 O19 -45.0(2) . . . 4_676 ?
O20 Gd1 Gd4 O19 -77.1(2) . . . 4_676 ?
O14 Gd1 Gd4 O19 156.7(2) . . . 4_676 ?
O18 Gd1 Gd4 O19 0.16(18) . . . 4_676 ?
O17 Gd1 Gd4 O19 70.7(2) . . . 4_676 ?
O1 Gd1 Gd4 O19 -135.1(2) . . . 4_676 ?
O2 Gd1 Gd4 O19 177.5(2) . . . 4_676 ?
C1 Gd1 Gd4 O19 -158.5(3) . . . 4_676 ?
Gd2 Gd1 Gd4 O19 -35.61(13) 4_676 . . 4_676 ?
Gd3 Gd1 Gd4 O19 34.50(13) 4_676 . . 4_676 ?
O5 Gd1 Gd4 O13 -98.2(2) . . . . ?
O11 Gd1 Gd4 O13 135.8(2) . . . . ?
O20 Gd1 Gd4 O13 103.7(3) . . . . ?
O14 Gd1 Gd4 O13 -22.4(2) . . . . ?
O18 Gd1 Gd4 O13 -179.0(2) . . . . ?
O17 Gd1 Gd4 O13 -108.4(3) . . . . ?
O1 Gd1 Gd4 O13 45.7(2) . . . . ?
O2 Gd1 Gd4 O13 -1.7(2) . . . . ?
C1 Gd1 Gd4 O13 22.4(3) . . . . ?
Gd2 Gd1 Gd4 O13 145.21(15) 4_676 . . . ?
Gd3 Gd1 Gd4 O13 -144.67(15) 4_676 . . . ?
O5 Gd1 Gd4 O20 158.1(3) . . . . ?
O11 Gd1 Gd4 O20 32.1(3) . . . . ?
O14 Gd1 Gd4 O20 -126.2(3) . . . . ?
O18 Gd1 Gd4 O20 77.3(3) . . . . ?
O17 Gd1 Gd4 O20 147.9(3) . . . . ?
O1 Gd1 Gd4 O20 -58.0(3) . . . . ?
O2 Gd1 Gd4 O20 -105.4(3) . . . . ?
C1 Gd1 Gd4 O20 -81.4(3) . . . . ?
Gd2 Gd1 Gd4 O20 41.5(2) 4_676 . . . ?
Gd3 Gd1 Gd4 O20 111.6(2) 4_676 . . . ?
O5 Gd1 Gd4 O23 -33.0(2) . . . . ?
O11 Gd1 Gd4 O23 -159.0(3) . . . . ?
O20 Gd1 Gd4 O23 168.9(3) . . . . ?
O14 Gd1 Gd4 O23 42.7(2) . . . . ?
O18 Gd1 Gd4 O23 -113.8(2) . . . . ?
O17 Gd1 Gd4 O23 -43.3(3) . . . . ?
O1 Gd1 Gd4 O23 110.9(2) . . . . ?
O2 Gd1 Gd4 O23 63.5(2) . . . . ?
C1 Gd1 Gd4 O23 87.5(3) . . . . ?
Gd2 Gd1 Gd4 O23 -149.61(16) 4_676 . . . ?
Gd3 Gd1 Gd4 O23 -79.50(16) 4_676 . . . ?
O5 Gd1 Gd4 O24 -118.0(3) . . . . ?
O11 Gd1 Gd4 O24 116.0(3) . . . . ?
O20 Gd1 Gd4 O24 83.9(3) . . . . ?
O14 Gd1 Gd4 O24 -42.3(3) . . . . ?
O18 Gd1 Gd4 O24 161.2(3) . . . . ?
O17 Gd1 Gd4 O24 -128.3(3) . . . . ?
O1 Gd1 Gd4 O24 25.9(3) . . . . ?
O2 Gd1 Gd4 O24 -21.5(3) . . . . ?
C1 Gd1 Gd4 O24 2.5(3) . . . . ?
Gd2 Gd1 Gd4 O24 125.4(2) 4_676 . . . ?
Gd3 Gd1 Gd4 O24 -164.5(2) 4_676 . . . ?
O5 Gd1 Gd4 Gd2 116.61(17) . . . 4_676 ?
O11 Gd1 Gd4 Gd2 -9.4(2) . . . 4_676 ?
O20 Gd1 Gd4 Gd2 -41.5(2) . . . 4_676 ?
O14 Gd1 Gd4 Gd2 -167.66(16) . . . 4_676 ?
O18 Gd1 Gd4 Gd2 35.77(13) . . . 4_676 ?
O17 Gd1 Gd4 Gd2 106.4(2) . . . 4_676 ?
O1 Gd1 Gd4 Gd2 -99.53(15) . . . 4_676 ?
O2 Gd1 Gd4 Gd2 -146.93(19) . . . 4_676 ?
C1 Gd1 Gd4 Gd2 -122.9(2) . . . 4_676 ?
Gd3 Gd1 Gd4 Gd2 70.12(2) 4_676 . . 4_676 ?
O5 Gd1 Gd4 Gd3 46.49(17) . . . 4_676 ?
O11 Gd1 Gd4 Gd3 -79.5(2) . . . 4_676 ?
O20 Gd1 Gd4 Gd3 -111.6(2) . . . 4_676 ?
O14 Gd1 Gd4 Gd3 122.22(16) . . . 4_676 ?
O18 Gd1 Gd4 Gd3 -34.34(13) . . . 4_676 ?
O17 Gd1 Gd4 Gd3 36.2(2) . . . 4_676 ?
O1 Gd1 Gd4 Gd3 -169.65(15) . . . 4_676 ?
O2 Gd1 Gd4 Gd3 142.96(19) . . . 4_676 ?
C1 Gd1 Gd4 Gd3 167.0(2) . . . 4_676 ?
Gd2 Gd1 Gd4 Gd3 -70.12(2) 4_676 . . 4_676 ?
O5 Gd1 O1 C1 6.6(6) . . . . ?
O11 Gd1 O1 C1 92.1(5) . . . . ?
O20 Gd1 O1 C1 -159.7(5) . . . . ?
O14 Gd1 O1 C1 -65.3(5) . . . . ?
O18 Gd1 O1 C1 145.9(5) . . . . ?
O17 Gd1 O1 C1 -107.9(5) . . . . ?
O2 Gd1 O1 C1 11.3(5) . . . . ?
Gd2 Gd1 O1 C1 168.5(5) 4_676 . . . ?
Gd4 Gd1 O1 C1 -128.8(5) . . . . ?
Gd3 Gd1 O1 C1 -155.6(4) 4_676 . . . ?
O5 Gd1 O2 C1 164.9(5) . . . . ?
O11 Gd1 O2 C1 -99.8(5) . . . . ?
O20 Gd1 O2 C1 0.9(6) . . . . ?
O14 Gd1 O2 C1 74.0(5) . . . . ?
O18 Gd1 O2 C1 -131.2(5) . . . . ?
O17 Gd1 O2 C1 106.2(5) . . . . ?
O1 Gd1 O2 C1 -11.4(5) . . . . ?
Gd2 Gd1 O2 C1 -58.5(6) 4_676 . . . ?
Gd4 Gd1 O2 C1 53.5(6) . . . . ?
Gd3 Gd1 O2 C1 160.4(4) 4_676 . . . ?
O7 Gd3 O3 C20 87.3(7) 2_546 . . . ?
O17 Gd3 O3 C20 -55.5(7) 4_475 . . . ?
O6 Gd3 O3 C20 -159.4(6) 4_475 . . . ?
O19 Gd3 O3 C20 -11.9(6) . . . . ?
O18 Gd3 O3 C20 -82.9(6) 4_475 . . . ?
O21 Gd3 O3 C20 142.0(6) . . . . ?
O22 Gd3 O3 C20 67.0(6) . . . . ?
Gd2 Gd3 O3 C20 -45.8(6) . . . . ?
Gd1 Gd3 O3 C20 -84.0(6) 4_475 . . . ?
Gd4 Gd3 O3 C20 -16.9(7) 4_475 . . . ?
O9 Gd2 O4 C20 -156.6(7) 1_454 . . . ?
O18 Gd2 O4 C20 -7.2(7) 4_475 . . . ?
O8 Gd2 O4 C20 101.0(8) 1_454 . . . ?
O19 Gd2 O4 C20 -76.4(7) . . . . ?
O20 Gd2 O4 C20 -70.0(8) 4_475 . . . ?
O16 Gd2 O4 C20 69.5(7) . . . . ?
O15 Gd2 O4 C20 126.0(7) . . . . ?
C80 Gd2 O4 C20 97.6(7) . . . . ?
Gd1 Gd2 O4 C20 -21.1(8) 4_475 . . . ?
Gd3 Gd2 O4 C20 -36.8(7) . . . . ?
Gd4 Gd2 O4 C20 -85.1(7) 4_475 . . . ?
O11 Gd1 O5 C21 97.1(8) . . . . ?
O20 Gd1 O5 C21 -27.6(10) . . . . ?
O14 Gd1 O5 C21 -115.8(8) . . . . ?
O18 Gd1 O5 C21 24.4(8) . . . . ?
O17 Gd1 O5 C21 -45.0(8) . . . . ?
O1 Gd1 O5 C21 177.6(7) . . . . ?
O2 Gd1 O5 C21 173.7(8) . . . . ?
C1 Gd1 O5 C21 -179.4(8) . . . . ?
Gd2 Gd1 O5 C21 18.8(9) 4_676 . . . ?
Gd4 Gd1 O5 C21 -51.2(8) . . . . ?
Gd3 Gd1 O5 C21 -9.0(8) 4_676 . . . ?
O5 Gd1 O11 C60 64.8(8) . . . . ?
O20 Gd1 O11 C60 -143.6(8) . . . . ?
O14 Gd1 O11 C60 -22.4(10) . . . . ?
O18 Gd1 O11 C60 150.4(8) . . . . ?
O17 Gd1 O11 C60 138.3(7) . . . . ?
O1 Gd1 O11 C60 -65.2(8) . . . . ?
O2 Gd1 O11 C60 -11.6(8) . . . . ?
C1 Gd1 O11 C60 -38.2(8) . . . . ?
Gd2 Gd1 O11 C60 -171.3(8) 4_676 . . . ?
Gd4 Gd1 O11 C60 -163.0(7) . . . . ?
Gd3 Gd1 O11 C60 134.3(8) 4_676 . . . ?
O12 Gd4 O13 C61 -113.0(7) 2_656 . . . ?
O10 Gd4 O13 C61 144.2(7) 4_575 . . . ?
O17 Gd4 O13 C61 2.3(7) . . . . ?
O19 Gd4 O13 C61 36.4(8) 4_676 . . . ?
O20 Gd4 O13 C61 73.0(7) . . . . ?
O23 Gd4 O13 C61 -75.9(7) . . . . ?
O24 Gd4 O13 C61 -156.0(7) . . . . ?
Gd1 Gd4 O13 C61 37.7(6) . . . . ?
Gd2 Gd4 O13 C61 70.8(7) 4_676 . . . ?
Gd3 Gd4 O13 C61 3.1(7) 4_676 . . . ?
O5 Gd1 O14 C61 148.4(8) . . . . ?
O11 Gd1 O14 C61 -122.8(7) . . . . ?
O20 Gd1 O14 C61 2.1(8) . . . . ?
O18 Gd1 O14 C61 67.8(8) . . . . ?
O17 Gd1 O14 C61 69.9(8) . . . . ?
O1 Gd1 O14 C61 -78.6(8) . . . . ?
O2 Gd1 O14 C61 -133.9(8) . . . . ?
C1 Gd1 O14 C61 -105.4(8) . . . . ?
Gd2 Gd1 O14 C61 17.2(8) 4_676 . . . ?
Gd4 Gd1 O14 C61 31.0(7) . . . . ?
Gd3 Gd1 O14 C61 80.4(8) 4_676 . . . ?
O9 Gd2 O15 C80 -168.1(5) 1_454 . . . ?
O18 Gd2 O15 C80 2.2(6) 4_475 . . . ?
O8 Gd2 O15 C80 94.2(5) 1_454 . . . ?
O4 Gd2 O15 C80 -72.0(5) . . . . ?
O19 Gd2 O15 C80 -102.7(5) . . . . ?
O20 Gd2 O15 C80 126.8(5) 4_475 . . . ?
O16 Gd2 O15 C80 9.9(4) . . . . ?
Gd1 Gd2 O15 C80 56.6(5) 4_475 . . . ?
Gd3 Gd2 O15 C80 -49.3(5) . . . . ?
Gd4 Gd2 O15 C80 -159.9(4) 4_475 . . . ?
O9 Gd2 O16 C80 -7.2(6) 1_454 . . . ?
O18 Gd2 O16 C80 164.2(5) 4_475 . . . ?
O8 Gd2 O16 C80 -93.4(5) 1_454 . . . ?
O4 Gd2 O16 C80 69.6(5) . . . . ?
O19 Gd2 O16 C80 112.8(5) . . . . ?
O20 Gd2 O16 C80 -146.3(4) 4_475 . . . ?
O15 Gd2 O16 C80 -9.8(4) . . . . ?
Gd1 Gd2 O16 C80 -165.3(4) 4_475 . . . ?
Gd3 Gd2 O16 C80 132.5(4) . . . . ?
Gd4 Gd2 O16 C80 157.9(4) 4_475 . . . ?
O12 Gd4 O17 Gd3 -37.3(3) 2_656 . . 4_676 ?
O10 Gd4 O17 Gd3 66.3(4) 4_575 . . 4_676 ?
O19 Gd4 O17 Gd3 19.80(19) 4_676 . . 4_676 ?
O13 Gd4 O17 Gd3 178.7(2) . . . 4_676 ?
O20 Gd4 O17 Gd3 97.1(2) . . . 4_676 ?
O23 Gd4 O17 Gd3 -106.6(3) . . . 4_676 ?
O24 Gd4 O17 Gd3 -140.6(3) . . . 4_676 ?
Gd1 Gd4 O17 Gd3 116.4(3) . . . 4_676 ?
Gd2 Gd4 O17 Gd3 58.23(17) 4_676 . . 4_676 ?
O12 Gd4 O17 Gd1 -153.7(2) 2_656 . . . ?
O10 Gd4 O17 Gd1 -50.1(4) 4_575 . . . ?
O19 Gd4 O17 Gd1 -96.6(2) 4_676 . . . ?
O13 Gd4 O17 Gd1 62.2(2) . . . . ?
O20 Gd4 O17 Gd1 -19.33(19) . . . . ?
O23 Gd4 O17 Gd1 137.0(3) . . . . ?
O24 Gd4 O17 Gd1 103.0(4) . . . . ?
Gd2 Gd4 O17 Gd1 -58.19(16) 4_676 . . . ?
Gd3 Gd4 O17 Gd1 -116.4(3) 4_676 . . . ?
O5 Gd1 O17 Gd3 71.8(2) . . . 4_676 ?
O11 Gd1 O17 Gd3 -6.6(4) . . . 4_676 ?
O20 Gd1 O17 Gd3 -98.0(2) . . . 4_676 ?
O14 Gd1 O17 Gd3 162.4(3) . . . 4_676 ?
O18 Gd1 O17 Gd3 -19.07(19) . . . 4_676 ?
O1 Gd1 O17 Gd3 -153.8(2) . . . 4_676 ?
O2 Gd1 O17 Gd3 130.2(2) . . . 4_676 ?
C1 Gd1 O17 Gd3 168.4(3) . . . 4_676 ?
Gd2 Gd1 O17 Gd3 -57.85(18) 4_676 . . 4_676 ?
Gd4 Gd1 O17 Gd3 -117.8(3) . . . 4_676 ?
O5 Gd1 O17 Gd4 -170.4(3) . . . . ?
O11 Gd1 O17 Gd4 111.2(3) . . . . ?
O20 Gd1 O17 Gd4 19.79(19) . . . . ?
O14 Gd1 O17 Gd4 -79.8(2) . . . . ?
O18 Gd1 O17 Gd4 98.7(2) . . . . ?
O1 Gd1 O17 Gd4 -36.0(4) . . . . ?
O2 Gd1 O17 Gd4 -112.0(3) . . . . ?
C1 Gd1 O17 Gd4 -73.8(4) . . . . ?
Gd2 Gd1 O17 Gd4 59.93(17) 4_676 . . . ?
Gd3 Gd1 O17 Gd4 117.8(3) 4_676 . . . ?
O5 Gd1 O18 Gd2 -172.4(2) . . . 4_676 ?
O11 Gd1 O18 Gd2 94.2(2) . . . 4_676 ?
O20 Gd1 O18 Gd2 -19.59(18) . . . 4_676 ?
O14 Gd1 O18 Gd2 -91.9(3) . . . 4_676 ?
O17 Gd1 O18 Gd2 -94.0(2) . . . 4_676 ?
O1 Gd1 O18 Gd2 37.6(3) . . . 4_676 ?
O2 Gd1 O18 Gd2 126.2(3) . . . 4_676 ?
C1 Gd1 O18 Gd2 73.8(6) . . . 4_676 ?
Gd4 Gd1 O18 Gd2 -57.11(15) . . . 4_676 ?
Gd3 Gd1 O18 Gd2 -112.5(3) 4_676 . . 4_676 ?
O5 Gd1 O18 Gd3 -59.9(2) . . . 4_676 ?
O11 Gd1 O18 Gd3 -153.3(2) . . . 4_676 ?
O20 Gd1 O18 Gd3 93.0(2) . . . 4_676 ?
O14 Gd1 O18 Gd3 20.7(4) . . . 4_676 ?
O17 Gd1 O18 Gd3 18.58(19) . . . 4_676 ?
O1 Gd1 O18 Gd3 150.2(2) . . . 4_676 ?
O2 Gd1 O18 Gd3 -121.3(3) . . . 4_676 ?
C1 Gd1 O18 Gd3 -173.6(5) . . . 4_676 ?
Gd2 Gd1 O18 Gd3 112.5(3) 4_676 . . 4_676 ?
Gd4 Gd1 O18 Gd3 55.43(15) . . . 4_676 ?
O7 Gd3 O19 Gd4 46.6(3) 2_546 . . 4_475 ?
O17 Gd3 O19 Gd4 -19.62(19) 4_475 . . 4_475 ?
O6 Gd3 O19 Gd4 -50.6(4) 4_475 . . 4_475 ?
O18 Gd3 O19 Gd4 -95.2(2) 4_475 . . 4_475 ?
O3 Gd3 O19 Gd4 -172.5(2) . . . 4_475 ?
O21 Gd3 O19 Gd4 133.6(3) . . . 4_475 ?
O22 Gd3 O19 Gd4 117.0(2) . . . 4_475 ?
Gd2 Gd3 O19 Gd4 -114.7(3) . . . 4_475 ?
Gd1 Gd3 O19 Gd4 -57.49(17) 4_475 . . 4_475 ?
O7 Gd3 O19 Gd2 161.2(2) 2_546 . . . ?
O17 Gd3 O19 Gd2 95.1(2) 4_475 . . . ?
O6 Gd3 O19 Gd2 64.1(4) 4_475 . . . ?
O18 Gd3 O19 Gd2 19.5(2) 4_475 . . . ?
O3 Gd3 O19 Gd2 -57.9(2) . . . . ?
O21 Gd3 O19 Gd2 -111.7(4) . . . . ?
O22 Gd3 O19 Gd2 -128.3(2) . . . . ?
Gd1 Gd3 O19 Gd2 57.18(16) 4_475 . . . ?
Gd4 Gd3 O19 Gd2 114.7(3) 4_475 . . . ?
O9 Gd2 O19 Gd4 -70.2(2) 1_454 . . 4_475 ?
O18 Gd2 O19 Gd4 96.3(2) 4_475 . . 4_475 ?
O8 Gd2 O19 Gd4 16.8(4) 1_454 . . 4_475 ?
O4 Gd2 O19 Gd4 -165.6(3) . . . 4_475 ?
O20 Gd2 O19 Gd4 18.78(19) 4_475 . . 4_475 ?
O16 Gd2 O19 Gd4 150.2(2) . . . 4_475 ?
O15 Gd2 O19 Gd4 -134.6(2) . . . 4_475 ?
C80 Gd2 O19 Gd4 -173.3(3) . . . 4_475 ?
Gd1 Gd2 O19 Gd4 57.10(17) 4_475 . . 4_475 ?
Gd3 Gd2 O19 Gd4 116.2(3) . . . 4_475 ?
O9 Gd2 O19 Gd3 173.6(2) 1_454 . . . ?
O18 Gd2 O19 Gd3 -19.9(2) 4_475 . . . ?
O8 Gd2 O19 Gd3 -99.4(3) 1_454 . . . ?
O4 Gd2 O19 Gd3 78.2(2) . . . . ?
O20 Gd2 O19 Gd3 -97.4(2) 4_475 . . . ?
O16 Gd2 O19 Gd3 34.0(3) . . . . ?
O15 Gd2 O19 Gd3 109.2(3) . . . . ?
C80 Gd2 O19 Gd3 70.5(4) . . . . ?
Gd1 Gd2 O19 Gd3 -59.06(17) 4_475 . . . ?
Gd4 Gd2 O19 Gd3 -116.2(3) 4_475 . . . ?
O5 Gd1 O20 Gd4 -37.9(4) . . . . ?
O11 Gd1 O20 Gd4 -158.95(19) . . . . ?
O14 Gd1 O20 Gd4 48.7(2) . . . . ?
O18 Gd1 O20 Gd4 -93.1(2) . . . . ?
O17 Gd1 O20 Gd4 -19.68(18) . . . . ?
O1 Gd1 O20 Gd4 122.9(2) . . . . ?
O2 Gd1 O20 Gd4 113.0(2) . . . . ?
C1 Gd1 O20 Gd4 113.4(3) . . . . ?
Gd2 Gd1 O20 Gd4 -112.1(3) 4_676 . . . ?
Gd3 Gd1 O20 Gd4 -55.68(16) 4_676 . . . ?
O5 Gd1 O20 Gd2 74.3(4) . . . 4_676 ?
O11 Gd1 O20 Gd2 -46.8(2) . . . 4_676 ?
O14 Gd1 O20 Gd2 160.8(2) . . . 4_676 ?
O18 Gd1 O20 Gd2 19.04(18) . . . 4_676 ?
O17 Gd1 O20 Gd2 92.5(2) . . . 4_676 ?
O1 Gd1 O20 Gd2 -125.0(2) . . . 4_676 ?
O2 Gd1 O20 Gd2 -134.9(2) . . . 4_676 ?
C1 Gd1 O20 Gd2 -134.4(2) . . . 4_676 ?
Gd4 Gd1 O20 Gd2 112.1(3) . . . 4_676 ?
Gd3 Gd1 O20 Gd2 56.47(14) 4_676 . . 4_676 ?
O12 Gd4 O20 Gd1 119.3(3) 2_656 . . . ?
O10 Gd4 O20 Gd1 -179.3(3) 4_575 . . . ?
O17 Gd4 O20 Gd1 20.13(19) . . . . ?
O19 Gd4 O20 Gd1 92.0(2) 4_676 . . . ?
O13 Gd4 O20 Gd1 -66.1(2) . . . . ?
O23 Gd4 O20 Gd1 -16.6(4) . . . . ?
O24 Gd4 O20 Gd1 -126.4(2) . . . . ?
Gd2 Gd4 O20 Gd1 110.7(3) 4_676 . . . ?
Gd3 Gd4 O20 Gd1 55.74(16) 4_676 . . . ?
O12 Gd4 O20 Gd2 8.5(4) 2_656 . . 4_676 ?
O10 Gd4 O20 Gd2 70.0(2) 4_575 . . 4_676 ?
O17 Gd4 O20 Gd2 -90.6(2) . . . 4_676 ?
O19 Gd4 O20 Gd2 -18.70(18) 4_676 . . 4_676 ?
O13 Gd4 O20 Gd2 -176.8(2) . . . 4_676 ?
O23 Gd4 O20 Gd2 -127.3(3) . . . 4_676 ?
O24 Gd4 O20 Gd2 122.8(2) . . . 4_676 ?
Gd1 Gd4 O20 Gd2 -110.7(3) . . . 4_676 ?
Gd3 Gd4 O20 Gd2 -54.97(15) 4_676 . . 4_676 ?
Gd1 O2 C1 O1 21.7(9) . . . . ?
Gd1 O2 C1 C2 -153.9(7) . . . . ?
Gd1 O1 C1 O2 -22.3(9) . . . . ?
Gd1 O1 C1 C2 153.4(7) . . . . ?
O5 Gd1 C1 O2 -15.1(5) . . . . ?
O11 Gd1 C1 O2 75.6(5) . . . . ?
O20 Gd1 C1 O2 -179.3(4) . . . . ?
O14 Gd1 C1 O2 -95.0(5) . . . . ?
O18 Gd1 C1 O2 95.1(7) . . . . ?
O17 Gd1 C1 O2 -101.3(5) . . . . ?
O1 Gd1 C1 O2 159.7(9) . . . . ?
Gd2 Gd1 C1 O2 145.0(4) 4_676 . . . ?
Gd4 Gd1 C1 O2 -141.2(4) . . . . ?
Gd3 Gd1 C1 O2 -65.8(11) 4_676 . . . ?
O5 Gd1 C1 O1 -174.8(5) . . . . ?
O11 Gd1 C1 O1 -84.1(5) . . . . ?
O20 Gd1 C1 O1 21.0(5) . . . . ?
O14 Gd1 C1 O1 105.3(5) . . . . ?
O18 Gd1 C1 O1 -64.5(8) . . . . ?
O17 Gd1 C1 O1 99.0(6) . . . . ?
O2 Gd1 C1 O1 -159.7(9) . . . . ?
Gd2 Gd1 C1 O1 -14.7(6) 4_676 . . . ?
Gd4 Gd1 C1 O1 59.1(5) . . . . ?
Gd3 Gd1 C1 O1 134.5(8) 4_676 . . . ?
O5 Gd1 C1 C2 90.6(16) . . . . ?
O11 Gd1 C1 C2 -178.7(16) . . . . ?
O20 Gd1 C1 C2 -73.6(16) . . . . ?
O14 Gd1 C1 C2 10.7(15) . . . . ?
O18 Gd1 C1 C2 -159.1(13) . . . . ?
O17 Gd1 C1 C2 4.4(18) . . . . ?
O1 Gd1 C1 C2 -94.6(16) . . . . ?
O2 Gd1 C1 C2 105.7(18) . . . . ?
Gd2 Gd1 C1 C2 -109.3(15) 4_676 . . . ?
Gd4 Gd1 C1 C2 -35.5(16) . . . . ?
Gd3 Gd1 C1 C2 40(2) 4_676 . . . ?
O2 C1 C2 C10 145.6(8) . . . . ?
O1 C1 C2 C10 -30.3(12) . . . . ?
Gd1 C1 C2 C10 51.9(19) . . . . ?
O2 C1 C2 C3 -29.5(12) . . . . ?
O1 C1 C2 C3 154.6(8) . . . . ?
Gd1 C1 C2 C3 -123.2(14) . . . . ?
C10 C2 C3 C4 -178.5(8) . . . . ?
C1 C2 C3 C4 -3.3(14) . . . . ?
C10 C2 C3 C8 3.4(12) . . . . ?
C1 C2 C3 C8 178.7(8) . . . . ?
C8 C3 C4 C5 -0.9(14) . . . . ?
C2 C3 C4 C5 -179.0(9) . . . . ?
C3 C4 C5 C6 2.5(17) . . . . ?
C4 C5 C6 C7 -1.8(18) . . . . ?
C5 C6 C7 C8 -0.4(16) . . . . ?
C9 N1 C8 C3 2.6(13) . . . . ?
C9 N1 C8 C7 -179.3(8) . . . . ?
C4 C3 C8 N1 176.8(8) . . . . ?
C2 C3 C8 N1 -5.1(13) . . . . ?
C4 C3 C8 C7 -1.3(13) . . . . ?
C2 C3 C8 C7 176.9(8) . . . . ?
C6 C7 C8 N1 -176.2(9) . . . . ?
C6 C7 C8 C3 2.0(14) . . . . ?
C8 N1 C9 C10 1.5(12) . . . . ?
C8 N1 C9 C11 -176.0(7) . . . . ?
C3 C2 C10 C9 0.3(12) . . . . ?
C1 C2 C10 C9 -175.2(7) . . . . ?
N1 C9 C10 C2 -3.0(13) . . . . ?
C11 C9 C10 C2 174.4(8) . . . . ?
C19 N2 C11 C12 -0.1(12) . . . . ?
C19 N2 C11 C9 -177.7(7) . . . . ?
N1 C9 C11 N2 -155.6(8) . . . . ?
C10 C9 C11 N2 26.9(11) . . . . ?
N1 C9 C11 C12 26.7(11) . . . . ?
C10 C9 C11 C12 -150.9(8) . . . . ?
N2 C11 C12 C13 1.5(13) . . . . ?
C9 C11 C12 C13 179.1(8) . . . . ?
C11 C12 C13 C14 -2.2(13) . . . . ?
C11 C12 C13 C20 178.1(7) . . . . ?
C12 C13 C14 C19 1.4(12) . . . . ?
C20 C13 C14 C19 -178.8(8) . . . . ?
C12 C13 C14 C15 -177.6(9) . . . . ?
C20 C13 C14 C15 2.1(15) . . . . ?
C13 C14 C15 C16 179.6(10) . . . . ?
C19 C14 C15 C16 0.6(15) . . . . ?
C14 C15 C16 C17 -0.9(16) . . . . ?
C15 C16 C17 C18 0.1(16) . . . . ?
C16 C17 C18 C19 1.0(14) . . . . ?
C11 N2 C19 C18 178.0(8) . . . . ?
C11 N2 C19 C14 -0.6(12) . . . . ?
C17 C18 C19 N2 -180.0(8) . . . . ?
C17 C18 C19 C14 -1.4(14) . . . . ?
C13 C14 C19 N2 -0.1(13) . . . . ?
C15 C14 C19 N2 179.1(8) . . . . ?
C13 C14 C19 C18 -178.6(8) . . . . ?
C15 C14 C19 C18 0.6(13) . . . . ?
Gd2 O4 C20 O3 15.6(12) . . . . ?
Gd2 O4 C20 C13 -164.0(5) . . . . ?
Gd3 O3 C20 O4 41.1(10) . . . . ?
Gd3 O3 C20 C13 -139.3(6) . . . . ?
C12 C13 C20 O4 177.7(7) . . . . ?
C14 C13 C20 O4 -2.1(12) . . . . ?
C12 C13 C20 O3 -1.9(11) . . . . ?
C14 C13 C20 O3 178.4(8) . . . . ?
Gd1 O5 C21 O6 5.3(14) . . . . ?
Gd1 O5 C21 C22 -175.1(5) . . . . ?
Gd3 O6 C21 O5 9.1(14) 4_676 . . . ?
Gd3 O6 C21 C22 -170.5(5) 4_676 . . . ?
O5 C21 C22 C30 -177.3(7) . . . . ?
O6 C21 C22 C30 2.4(11) . . . . ?
O5 C21 C22 C23 6.0(12) . . . . ?
O6 C21 C22 C23 -174.3(8) . . . . ?
C30 C22 C23 C28 -3.9(11) . . . . ?
C21 C22 C23 C28 172.7(7) . . . . ?
C30 C22 C23 C24 177.5(8) . . . . ?
C21 C22 C23 C24 -5.9(13) . . . . ?
C28 C23 C24 C25 -2.8(12) . . . . ?
C22 C23 C24 C25 175.8(8) . . . . ?
C23 C24 C25 C26 -0.2(13) . . . . ?
C24 C25 C26 C27 1.7(13) . . . . ?
C25 C26 C27 C28 -0.2(13) . . . . ?
C29 N3 C28 C23 -2.8(12) . . . . ?
C29 N3 C28 C27 176.7(7) . . . . ?
C24 C23 C28 N3 -176.2(8) . . . . ?
C22 C23 C28 N3 5.1(12) . . . . ?
C24 C23 C28 C27 4.3(12) . . . . ?
C22 C23 C28 C27 -174.4(8) . . . . ?
C26 C27 C28 N3 177.6(8) . . . . ?
C26 C27 C28 C23 -2.8(13) . . . . ?
C28 N3 C29 C30 -0.6(12) . . . . ?
C28 N3 C29 C31 -177.7(7) . . . . ?
C23 C22 C30 C29 0.9(12) . . . . ?
C21 C22 C30 C29 -176.1(7) . . . . ?
N3 C29 C30 C22 1.6(13) . . . . ?
C31 C29 C30 C22 178.6(8) . . . . ?
C39 N4 C31 C32 1.0(12) . . . . ?
C39 N4 C31 C29 -177.6(7) . . . . ?
N3 C29 C31 N4 175.8(7) . . . . ?
C30 C29 C31 N4 -1.4(11) . . . . ?
N3 C29 C31 C32 -2.9(11) . . . . ?
C30 C29 C31 C32 179.9(7) . . . . ?
N4 C31 C32 C33 -2.9(12) . . . . ?
C29 C31 C32 C33 175.7(7) . . . . ?
C31 C32 C33 C34 3.0(11) . . . . ?
C31 C32 C33 C40 -179.8(7) . . . . ?
C32 C33 C34 C35 179.5(8) . . . . ?
C40 C33 C34 C35 2.4(13) . . . . ?
C32 C33 C34 C39 -1.4(12) . . . . ?
C40 C33 C34 C39 -178.5(7) . . . . ?
C33 C34 C35 C36 -178.0(8) . . . . ?
C39 C34 C35 C36 3.0(12) . . . . ?
C34 C35 C36 C37 -2.9(13) . . . . ?
C35 C36 C37 C38 0.2(14) . . . . ?
C36 C37 C38 C39 2.2(13) . . . . ?
C31 N4 C39 C38 180.0(8) . . . . ?
C31 N4 C39 C34 0.8(12) . . . . ?
C37 C38 C39 N4 178.8(8) . . . . ?
C37 C38 C39 C34 -2.0(13) . . . . ?
C33 C34 C39 N4 -0.6(12) . . . . ?
C35 C34 C39 N4 178.6(8) . . . . ?
C33 C34 C39 C38 -179.7(8) . . . . ?
C35 C34 C39 C38 -0.6(12) . . . . ?
Gd3 O7 C40 O8 168.1(13) 2_556 . . . ?
Gd3 O7 C40 C33 -9(2) 2_556 . . . ?
Gd2 O8 C40 O7 164.4(8) 1_656 . . . ?
Gd2 O8 C40 C33 -17.9(17) 1_656 . . . ?
C32 C33 C40 O7 -94.8(10) . . . . ?
C34 C33 C40 O7 82.4(11) . . . . ?
C32 C33 C40 O8 87.5(10) . . . . ?
C34 C33 C40 O8 -95.4(9) . . . . ?
Gd4 O10 C41 O9 -22.9(14) 4_576 . . . ?
Gd4 O10 C41 C42 160.3(6) 4_576 . . . ?
Gd2 O9 C41 O10 -5.1(13) 1_656 . . . ?
Gd2 O9 C41 C42 171.7(5) 1_656 . . . ?
O10 C41 C42 C50 -10.0(11) . . . . ?
O9 C41 C42 C50 173.0(8) . . . . ?
O10 C41 C42 C43 172.3(8) . . . . ?
O9 C41 C42 C43 -4.8(12) . . . . ?
C50 C42 C43 C44 -178.7(8) . . . . ?
C41 C42 C43 C44 -1.0(13) . . . . ?
C50 C42 C43 C48 1.4(11) . . . . ?
C41 C42 C43 C48 179.1(7) . . . . ?
C42 C43 C44 C45 -177.3(8) . . . . ?
C48 C43 C44 C45 2.6(12) . . . . ?
C43 C44 C45 C46 0.4(14) . . . . ?
C44 C45 C46 C47 -1.7(14) . . . . ?
C45 C46 C47 C48 -0.1(14) . . . . ?
C49 N5 C48 C47 -177.0(8) . . . . ?
C49 N5 C48 C43 2.2(12) . . . . ?
C46 C47 C48 N5 -177.6(8) . . . . ?
C46 C47 C48 C43 3.1(13) . . . . ?
C44 C43 C48 N5 176.5(8) . . . . ?
C42 C43 C48 N5 -3.5(12) . . . . ?
C44 C43 C48 C47 -4.2(12) . . . . ?
C42 C43 C48 C47 175.7(7) . . . . ?
C48 N5 C49 C50 1.3(12) . . . . ?
C48 N5 C49 C51 179.9(7) . . . . ?
C43 C42 C50 C49 1.8(12) . . . . ?
C41 C42 C50 C49 -176.1(7) . . . . ?
N5 C49 C50 C42 -3.4(13) . . . . ?
C51 C49 C50 C42 178.0(7) . . . . ?
C59 N6 C51 C52 0.0(12) . . . . ?
C59 N6 C51 C49 179.2(7) . . . . ?
N5 C49 C51 N6 179.6(7) . . . . ?
C50 C49 C51 N6 -1.8(11) . . . . ?
N5 C49 C51 C52 -1.3(12) . . . . ?
C50 C49 C51 C52 177.4(7) . . . . ?
N6 C51 C52 C53 -0.4(12) . . . . ?
C49 C51 C52 C53 -179.5(7) . . . . ?
C51 C52 C53 C54 0.4(12) . . . . ?
C51 C52 C53 C60 -176.0(7) . . . . ?
C52 C53 C54 C55 178.0(8) . . . . ?
C60 C53 C54 C55 -5.8(12) . . . . ?
C52 C53 C54 C59 0.0(11) . . . . ?
C60 C53 C54 C59 176.2(7) . . . . ?
C59 C54 C55 C56 -1.9(12) . . . . ?
C53 C54 C55 C56 -179.8(8) . . . . ?
C54 C55 C56 C57 -0.1(13) . . . . ?
C55 C56 C57 C58 1.6(13) . . . . ?
C56 C57 C58 C59 -1.0(13) . . . . ?
C51 N6 C59 C54 0.4(12) . . . . ?
C51 N6 C59 C58 179.4(7) . . . . ?
C55 C54 C59 N6 -178.6(7) . . . . ?
C53 C54 C59 N6 -0.5(11) . . . . ?
C55 C54 C59 C58 2.5(11) . . . . ?
C53 C54 C59 C58 -179.4(7) . . . . ?
C57 C58 C59 N6 179.9(8) . . . . ?
C57 C58 C59 C54 -1.0(12) . . . . ?
Gd1 O11 C60 O12 116.9(9) . . . . ?
Gd1 O11 C60 C53 -65.3(10) . . . . ?
Gd4 O12 C60 O11 79.8(11) 2_646 . . . ?
Gd4 O12 C60 C53 -98.0(10) 2_646 . . . ?
C52 C53 C60 O11 -38.9(11) . . . . ?
C54 C53 C60 O11 144.8(8) . . . . ?
C52 C53 C60 O12 139.1(8) . . . . ?
C54 C53 C60 O12 -37.2(11) . . . . ?
Gd1 O14 C61 O13 -16.4(13) . . . . ?
Gd1 O14 C61 C62 161.4(5) . . . . ?
Gd4 O13 C61 O14 -32.3(12) . . . . ?
Gd4 O13 C61 C62 149.9(5) . . . . ?
O14 C61 C62 C70 -177.2(8) . . . . ?
O13 C61 C62 C70 0.8(11) . . . . ?
O14 C61 C62 C63 0.7(12) . . . . ?
O13 C61 C62 C63 178.7(7) . . . . ?
C70 C62 C63 C64 -179.8(8) . . . . ?
C61 C62 C63 C64 2.4(13) . . . . ?
C70 C62 C63 C68 4.4(11) . . . . ?
C61 C62 C63 C68 -173.3(7) . . . . ?
C68 C63 C64 C65 -3.4(13) . . . . ?
C62 C63 C64 C65 -179.1(9) . . . . ?
C63 C64 C65 C66 4.1(15) . . . . ?
C64 C65 C66 C67 -2.9(15) . . . . ?
C65 C66 C67 C68 1.1(15) . . . . ?
C69 N7 C68 C67 179.3(8) . . . . ?
C69 N7 C68 C63 1.1(13) . . . . ?
C66 C67 C68 N7 -178.7(9) . . . . ?
C66 C67 C68 C63 -0.5(14) . . . . ?
C64 C63 C68 N7 179.7(8) . . . . ?
C62 C63 C68 N7 -4.2(12) . . . . ?
C64 C63 C68 C67 1.6(12) . . . . ?
C62 C63 C68 C67 177.7(8) . . . . ?
C68 N7 C69 C70 1.8(12) . . . . ?
C68 N7 C69 C71 179.1(7) . . . . ?
C63 C62 C70 C69 -1.9(12) . . . . ?
C61 C62 C70 C69 176.0(7) . . . . ?
N7 C69 C70 C62 -1.4(12) . . . . ?
C71 C69 C70 C62 -178.6(7) . . . . ?
C79 N8 C71 C72 0.0(12) . . . . ?
C79 N8 C71 C69 176.9(7) . . . . ?
N7 C69 C71 N8 164.0(8) . . . . ?
C70 C69 C71 N8 -18.6(12) . . . . ?
N7 C69 C71 C72 -18.9(11) . . . . ?
C70 C69 C71 C72 158.4(8) . . . . ?
N8 C71 C72 C73 1.6(13) . . . . ?
C69 C71 C72 C73 -175.3(7) . . . . ?
C71 C72 C73 C74 -2.0(12) . . . . ?
C71 C72 C73 C80 173.7(7) . . . . ?
C72 C73 C74 C79 1.0(12) . . . . ?
C80 C73 C74 C79 -174.3(7) . . . . ?
C72 C73 C74 C75 -177.2(8) . . . . ?
C80 C73 C74 C75 7.4(13) . . . . ?
C79 C74 C75 C76 0.5(14) . . . . ?
C73 C74 C75 C76 178.8(9) . . . . ?
C74 C75 C76 C77 0.7(15) . . . . ?
C75 C76 C77 C78 -0.8(16) . . . . ?
C76 C77 C78 C79 -0.3(15) . . . . ?
C71 N8 C79 C78 179.4(8) . . . . ?
C71 N8 C79 C74 -1.0(12) . . . . ?
C77 C78 C79 N8 -178.8(9) . . . . ?
C77 C78 C79 C74 1.5(14) . . . . ?
C75 C74 C79 N8 178.7(8) . . . . ?
C73 C74 C79 N8 0.5(12) . . . . ?
C75 C74 C79 C78 -1.6(12) . . . . ?
C73 C74 C79 C78 -179.9(8) . . . . ?
Gd2 O15 C80 O16 -18.6(8) . . . . ?
Gd2 O15 C80 C73 155.5(7) . . . . ?
Gd2 O16 C80 O15 18.7(8) . . . . ?
Gd2 O16 C80 C73 -155.5(6) . . . . ?
C72 C73 C80 O15 -142.6(8) . . . . ?
C74 C73 C80 O15 32.8(12) . . . . ?
C72 C73 C80 O16 31.9(11) . . . . ?
C74 C73 C80 O16 -152.8(8) . . . . ?
C72 C73 C80 Gd2 -52.4(19) . . . . ?
C74 C73 C80 Gd2 122.9(14) . . . . ?
O9 Gd2 C80 O15 12.1(5) 1_454 . . . ?
O18 Gd2 C80 O15 -178.3(4) 4_475 . . . ?
O8 Gd2 C80 O15 -80.7(5) 1_454 . . . ?
O4 Gd2 C80 O15 97.4(5) . . . . ?
O19 Gd2 C80 O15 105.3(5) . . . . ?
O20 Gd2 C80 O15 -100.5(6) 4_475 . . . ?
O16 Gd2 C80 O15 -162.4(8) . . . . ?
Gd1 Gd2 C80 O15 -144.3(4) 4_475 . . . ?
Gd3 Gd2 C80 O15 143.9(4) . . . . ?
O9 Gd2 C80 O16 174.5(4) 1_454 . . . ?
O18 Gd2 C80 O16 -15.9(5) 4_475 . . . ?
O8 Gd2 C80 O16 81.6(5) 1_454 . . . ?
O4 Gd2 C80 O16 -100.2(5) . . . . ?
O19 Gd2 C80 O16 -92.3(5) . . . . ?
O20 Gd2 C80 O16 61.9(7) 4_475 . . . ?
O15 Gd2 C80 O16 162.4(8) . . . . ?
Gd1 Gd2 C80 O16 18.1(5) 4_475 . . . ?
Gd3 Gd2 C80 O16 -53.7(5) . . . . ?
O9 Gd2 C80 C73 -89.8(16) 1_454 . . . ?
O18 Gd2 C80 C73 79.8(16) 4_475 . . . ?
O8 Gd2 C80 C73 177.4(16) 1_454 . . . ?
O4 Gd2 C80 C73 -4.5(15) . . . . ?
O19 Gd2 C80 C73 3.5(18) . . . . ?
O20 Gd2 C80 C73 157.6(13) 4_475 . . . ?
O16 Gd2 C80 C73 95.8(17) . . . . ?
O15 Gd2 C80 C73 -101.9(17) . . . . ?
Gd1 Gd2 C80 C73 113.9(15) 4_475 . . . ?
Gd3 Gd2 C80 C73 42.0(16) . . . . ?
